data_4303913
loop_
_publ_author_name
'Adel M. Najar'
'Ian S. Tidmarsh'
'Harry Adams'
'Michael D. Ward'

_publ_contact_author
; 
        Prof. Mike Ward
        Department of Chemistry
        University of Sheffield
        SHEFFIELD
        S3 7HF
;
_publ_contact_author_email m.d.ward@sheffield.ac.uk
_publ_contact_author_fax '0114 2229346'
_publ_section_title
;
Cubes, Squares, and Books: A Simple Transition Metal/Bridging Ligand
Combination Can Lead to a Surprising Range of Structural Types with the
Same Metal/Ligand Proportions
;
_journal_name_full 'Inorganic Chemistry'
_journal_page_first 11871
_journal_page_last 11881
_journal_paper_doi 10.1021/ic901892y
_journal_volume 48
_journal_year 2009
_chemical_formula_sum 'C276 H228 B16 Co8 F64 N84'
_chemical_formula_weight 6581.82
_chemical_name_systematic
; 
 ? 
;
_space_group_IT_number 14
_symmetry_cell_setting monoclinic
_symmetry_space_group_name_Hall '-P 2yn'
_symmetry_space_group_name_H-M 'P 1 21/n 1'
_atom_sites_solution_hydrogens geom
_atom_sites_solution_primary direct
_atom_sites_solution_secondary difmap
_audit_creation_method SHELXL-97
_cell_angle_alpha 90.00
_cell_angle_beta 113.099(2)
_cell_angle_gamma 90.00
_cell_formula_units_Z 2
_cell_length_a 19.5900(9)
_cell_length_b 42.658(2)
_cell_length_c 21.1943(9)
_cell_measurement_reflns_used 9986
_cell_measurement_temperature 150(2)
_cell_measurement_theta_max 20.760
_cell_measurement_theta_min 2.255
_cell_volume 16291.5(13)
_computing_cell_refinement 'Bruker SMART'
_computing_data_collection 'Bruker SMART'
_computing_data_reduction 'Bruker SAINT'
_computing_molecular_graphics 'Bruker SHELXTL'
_computing_publication_material 'Bruker SHELXTL'
_computing_structure_refinement 'Bruker SHELXTL'
_computing_structure_solution 'Bruker SHELXTL'
_diffrn_ambient_temperature 150(2)
_diffrn_measured_fraction_theta_full 0.999
_diffrn_measured_fraction_theta_max 0.999
_diffrn_measurement_device_type 'CCD area detector'
_diffrn_measurement_method 'phi and omega scans'
_diffrn_radiation_monochromator graphite
_diffrn_radiation_source 'sealed tube'
_diffrn_radiation_type MoK\a
_diffrn_radiation_wavelength 0.71073
_diffrn_reflns_av_R_equivalents 0.1209
_diffrn_reflns_av_sigmaI/netI 0.0713
_diffrn_reflns_limit_h_max 21
_diffrn_reflns_limit_h_min -20
_diffrn_reflns_limit_k_max 45
_diffrn_reflns_limit_k_min -45
_diffrn_reflns_limit_l_max 22
_diffrn_reflns_limit_l_min -22
_diffrn_reflns_number 155143
_diffrn_reflns_theta_full 22.50
_diffrn_reflns_theta_max 22.50
_diffrn_reflns_theta_min 2.05
_exptl_absorpt_coefficient_mu 0.497
_exptl_absorpt_correction_T_max 0.7959
_exptl_absorpt_correction_T_min 1
_exptl_absorpt_correction_type multi-scan
_exptl_absorpt_process_details SADABS
_exptl_crystal_colour Orange
_exptl_crystal_density_diffrn 1.342
_exptl_crystal_density_method 'not measured'
_exptl_crystal_description Block
_exptl_crystal_F_000 6688
_exptl_crystal_size_max 0.20
_exptl_crystal_size_mid 0.20
_exptl_crystal_size_min 0.20
_refine_diff_density_max 2.153
_refine_diff_density_min -0.871
_refine_diff_density_rms 0.116
_refine_ls_extinction_method none
_refine_ls_goodness_of_fit_ref 1.044
_refine_ls_hydrogen_treatment constr
_refine_ls_matrix_type full
_refine_ls_number_parameters 2089
_refine_ls_number_reflns 21281
_refine_ls_number_restraints 497
_refine_ls_restrained_S_all 1.034
_refine_ls_R_factor_all 0.1321
_refine_ls_R_factor_gt 0.0985
_refine_ls_shift/su_max 0.001
_refine_ls_shift/su_mean 0.000
_refine_ls_structure_factor_coef Fsqd
_refine_ls_weighting_details 'calc w=1/[\s^2^(Fo^2^)+(0.1652P)^2^+59.5974P] where P=(Fo^2^+2Fc^2^)/3'
_refine_ls_weighting_scheme calc
_refine_ls_wR_factor_gt 0.2674
_refine_ls_wR_factor_ref 0.2897
_reflns_number_gt 14613
_reflns_number_total 21281
_reflns_threshold_expression >2sigma(I)
_cod_data_source_file ic901892y_si_001_2.cif
_cod_data_source_block imw1263p21n
_cod_depositor_comments
;
The following automatic conversions were performed:
'_symmetry_cell_setting' value 'Monoclinic' changed to 'monoclinic'
according to '/home/saulius/struct/CIF-dictionaries/cif_core.dic'
dictionary named 'cif_core.dic' version 2.4.1 from
2010-06-29.

'_exptl_absorpt_correction_type' value 'Multi-scan' changed
to 'multi-scan' according to
'/home/saulius/struct/CIF-dictionaries/cif_core.dic' dictionary named
'cif_core.dic' version 2.4.1 from 2010-06-29.

Automatic conversion script
Id: cif_fix_enum 1527 2010-12-29 10:47:43Z saulius 
;
_cod_original_cell_volume 16291.6(13)
_cod_original_sg_symbol_H-M 'P 1 21/n 1 '
_cod_database_code 4303913

loop_
_symmetry_equiv_pos_as_xyz
'x, y, z'
'-x+1/2, y+1/2, -z+1/2'
'-x, -y, -z'
'x-1/2, -y-1/2, z-1/2'

loop_
_atom_site_label
_atom_site_type_symbol
_atom_site_fract_x
_atom_site_fract_y
_atom_site_fract_z
_atom_site_U_iso_or_equiv
_atom_site_adp_type
_atom_site_occupancy
_atom_site_symmetry_multiplicity
_atom_site_calc_flag
_atom_site_refinement_flags
_atom_site_disorder_assembly
_atom_site_disorder_group
Co1 Co 0.60073(7) 0.67541(3) 0.36584(6) 0.0418(3) Uani 1 1 d . . .
Co2 Co 0.60319(6) 0.45251(3) 0.23052(5) 0.0339(3) Uani 1 1 d . . .
Co3 Co 1.07539(6) 0.65334(3) 0.32119(5) 0.0381(3) Uani 1 1 d . . .
Co4 Co 0.90452(6) 0.57222(3) 0.80184(5) 0.0365(3) Uani 1 1 d . . .
N111 N 0.5867(4) 0.70515(18) 0.4414(4) 0.0498(19) Uani 1 1 d . . .
C112 C 0.5751(5) 0.6900(2) 0.4921(4) 0.047(2) Uani 1 1 d . . .
C113 C 0.5621(6) 0.7063(3) 0.5436(5) 0.067(3) Uani 1 1 d . . .
H113 H 0.5530 0.6954 0.5786 0.080 Uiso 1 1 calc R . .
C114 C 0.5628(8) 0.7389(3) 0.5423(7) 0.093(4) Uani 1 1 d . . .
H114 H 0.5533 0.7506 0.5762 0.111 Uiso 1 1 calc R . .
C115 C 0.5773(8) 0.7542(3) 0.4921(7) 0.089(4) Uani 1 1 d . . .
H115 H 0.5787 0.7764 0.4912 0.106 Uiso 1 1 calc R . .
C116 C 0.5897(7) 0.7369(3) 0.4433(6) 0.072(3) Uani 1 1 d . . .
H116 H 0.6009 0.7476 0.4093 0.087 Uiso 1 1 calc R . .
N121 N 0.5969(4) 0.61159(17) 0.4525(3) 0.0446(18) Uani 1 1 d . . .
N122 N 0.6010(4) 0.64259(17) 0.4441(3) 0.0405(17) Uani 1 1 d . . .
C123 C 0.5765(5) 0.6562(2) 0.4894(4) 0.046(2) Uani 1 1 d . . .
C124 C 0.5560(5) 0.6334(2) 0.5252(4) 0.053(2) Uani 1 1 d . . .
H124 H 0.5362 0.6366 0.5591 0.063 Uiso 1 1 calc R . .
C125 C 0.5702(5) 0.6046(2) 0.5010(4) 0.053(2) Uani 1 1 d . . .
H125 H 0.5628 0.5843 0.5157 0.064 Uiso 1 1 calc R . .
C126 C 0.6266(5) 0.5892(2) 0.4167(4) 0.046(2) Uani 1 1 d . . .
H12A H 0.6510 0.5718 0.4483 0.055 Uiso 1 1 calc R . .
H12B H 0.6648 0.5999 0.4048 0.055 Uiso 1 1 calc R . .
N131 N 0.5058(4) 0.42747(17) 0.1592(3) 0.0406(17) Uani 1 1 d . . .
C132 C 0.4663(4) 0.4439(2) 0.1011(4) 0.040(2) Uani 1 1 d . . .
C133 C 0.4127(5) 0.4293(3) 0.0457(5) 0.063(3) Uani 1 1 d . . .
H133 H 0.3852 0.4412 0.0059 0.075 Uiso 1 1 calc R . .
C134 C 0.3983(6) 0.3982(3) 0.0470(5) 0.068(3) Uani 1 1 d . . .
H134 H 0.3617 0.3883 0.0084 0.082 Uiso 1 1 calc R . .
C135 C 0.4381(5) 0.3814(3) 0.1060(5) 0.060(3) Uani 1 1 d . . .
H135 H 0.4292 0.3596 0.1088 0.072 Uiso 1 1 calc R . .
C136 C 0.4912(5) 0.3968(2) 0.1605(4) 0.047(2) Uani 1 1 d . . .
H136 H 0.5185 0.3852 0.2008 0.056 Uiso 1 1 calc R . .
N141 N 0.5410(4) 0.51936(18) 0.1501(3) 0.0458(18) Uani 1 1 d . . .
N142 N 0.5386(4) 0.48810(17) 0.1605(3) 0.0407(17) Uani 1 1 d . . .
C143 C 0.4834(4) 0.4769(2) 0.1041(4) 0.038(2) Uani 1 1 d . . .
C144 C 0.4512(6) 0.5008(2) 0.0566(5) 0.057(3) Uani 1 1 d . . .
H144 H 0.4121 0.4992 0.0125 0.069 Uiso 1 1 calc R . .
C145 C 0.4896(6) 0.5269(2) 0.0888(5) 0.058(3) Uani 1 1 d . . .
H145 H 0.4809 0.5475 0.0702 0.069 Uiso 1 1 calc R . .
C146 C 0.5872(5) 0.5395(2) 0.2044(4) 0.046(2) Uani 1 1 d . . .
H14A H 0.6009 0.5581 0.1841 0.055 Uiso 1 1 calc R . .
H14B H 0.6336 0.5282 0.2318 0.055 Uiso 1 1 calc R . .
N151 N 0.5973(4) 0.56423(16) 0.3092(3) 0.0423(17) Uani 1 1 d . . .
C152 C 0.5680(5) 0.57585(19) 0.3520(4) 0.041(2) Uani 1 1 d . . .
C153 C 0.4950(5) 0.5736(2) 0.3408(4) 0.048(2) Uani 1 1 d . . .
H153 H 0.4769 0.5817 0.3731 0.058 Uiso 1 1 calc R . .
C154 C 0.4482(5) 0.5593(3) 0.2823(5) 0.059(3) Uani 1 1 d . . .
H154 H 0.3967 0.5576 0.2727 0.071 Uiso 1 1 calc R . .
C155 C 0.4771(5) 0.5471(2) 0.2362(5) 0.054(2) Uani 1 1 d . . .
H155 H 0.4458 0.5369 0.1952 0.065 Uiso 1 1 calc R . .
C156 C 0.5502(5) 0.55024(19) 0.2517(4) 0.040(2) Uani 1 1 d . . .
N211 N 0.6002(4) 0.71314(17) 0.2999(4) 0.0472(18) Uani 1 1 d . . .
C212 C 0.6637(6) 0.7292(2) 0.3169(5) 0.054(2) Uani 1 1 d . . .
C213 C 0.6709(6) 0.7553(2) 0.2798(5) 0.065(3) Uani 1 1 d . . .
H213 H 0.7163 0.7666 0.2942 0.078 Uiso 1 1 calc R . .
C214 C 0.6119(7) 0.7642(3) 0.2232(6) 0.076(3) Uani 1 1 d . . .
H214 H 0.6159 0.7816 0.1970 0.091 Uiso 1 1 calc R . .
C215 C 0.5452(7) 0.7477(3) 0.2033(6) 0.075(3) Uani 1 1 d . . .
H215 H 0.5033 0.7535 0.1636 0.090 Uiso 1 1 calc R . .
C216 C 0.5423(6) 0.7227(2) 0.2434(5) 0.060(3) Uani 1 1 d . . .
H216 H 0.4968 0.7116 0.2304 0.072 Uiso 1 1 calc R . .
N221 N 0.7786(4) 0.68452(17) 0.4586(3) 0.0425(17) Uani 1 1 d . . .
N222 N 0.7150(4) 0.68943(17) 0.4030(3) 0.0419(17) Uani 1 1 d . . .
C223 C 0.7241(5) 0.7177(2) 0.3780(5) 0.048(2) Uani 1 1 d . . .
C224 C 0.7919(5) 0.7301(2) 0.4182(5) 0.049(2) Uani 1 1 d . . .
H224 H 0.8116 0.7496 0.4118 0.059 Uiso 1 1 calc R . .
C225 C 0.8258(5) 0.7089(2) 0.4697(5) 0.052(2) Uani 1 1 d . . .
H225 H 0.8732 0.7109 0.5060 0.062 Uiso 1 1 calc R . .
C226 C 0.7919(5) 0.6549(2) 0.4955(4) 0.047(2) Uani 1 1 d . . .
H22A H 0.8453 0.6496 0.5113 0.057 Uiso 1 1 calc R . .
H22B H 0.7635 0.6382 0.4635 0.057 Uiso 1 1 calc R . .
N231 N 0.8944(4) 0.58306(17) 0.8981(3) 0.0445(18) Uani 1 1 d . . .
C232 C 0.8242(6) 0.5848(2) 0.8942(4) 0.050(2) Uani 1 1 d . . .
C233 C 0.8068(6) 0.5857(3) 0.9510(5) 0.073(3) Uani 1 1 d . . .
H233 H 0.7565 0.5865 0.9461 0.087 Uiso 1 1 calc R . .
C234 C 0.8642(7) 0.5852(3) 1.0162(5) 0.084(4) Uani 1 1 d . . .
H234 H 0.8536 0.5852 1.0562 0.101 Uiso 1 1 calc R . .
C235 C 0.9361(7) 0.5848(3) 1.0211(5) 0.073(3) Uani 1 1 d . . .
H235 H 0.9764 0.5853 1.0647 0.087 Uiso 1 1 calc R . .
C236 C 0.9491(6) 0.5834(2) 0.9603(4) 0.054(3) Uani 1 1 d . . .
H236 H 0.9989 0.5828 0.9637 0.065 Uiso 1 1 calc R . .
N241 N 0.7266(4) 0.58766(17) 0.7151(3) 0.0469(18) Uani 1 1 d . . .
N242 N 0.7893(4) 0.58485(16) 0.7727(3) 0.0423(17) Uani 1 1 d . . .
C243 C 0.7678(5) 0.5869(2) 0.8250(4) 0.045(2) Uani 1 1 d . . .
C244 C 0.6906(5) 0.5901(3) 0.8001(6) 0.063(3) Uani 1 1 d . . .
H244 H 0.6607 0.5908 0.8261 0.075 Uiso 1 1 calc R . .
C245 C 0.6676(5) 0.5919(2) 0.7305(5) 0.056(3) Uani 1 1 d . . .
H245 H 0.6182 0.5957 0.6987 0.068 Uiso 1 1 calc R . .
C246 C 0.7315(5) 0.5904(2) 0.6481(4) 0.051(2) Uani 1 1 d . . .
H24A H 0.6847 0.5829 0.6118 0.061 Uiso 1 1 calc R . .
H24B H 0.7724 0.5771 0.6472 0.061 Uiso 1 1 calc R . .
N251 N 0.7603(4) 0.62663(17) 0.5765(3) 0.0444(18) Uani 1 1 d . . .
C252 C 0.7706(5) 0.6549(2) 0.5572(4) 0.045(2) Uani 1 1 d . . .
C253 C 0.7661(5) 0.6824(2) 0.5907(4) 0.054(2) Uani 1 1 d . . .
H253 H 0.7710 0.7025 0.5736 0.064 Uiso 1 1 calc R . .
C254 C 0.7541(6) 0.6787(2) 0.6506(5) 0.060(3) Uani 1 1 d . . .
H254 H 0.7542 0.6967 0.6772 0.073 Uiso 1 1 calc R . .
C255 C 0.7420(5) 0.6498(2) 0.6723(4) 0.051(2) Uani 1 1 d . . .
H255 H 0.7317 0.6474 0.7122 0.061 Uiso 1 1 calc R . .
C256 C 0.7454(5) 0.6246(2) 0.6337(4) 0.045(2) Uani 1 1 d . . .
N311 N 0.4845(4) 0.66591(17) 0.3142(3) 0.0451(18) Uani 1 1 d . . .
C312 C 0.4646(5) 0.6474(2) 0.2565(4) 0.045(2) Uani 1 1 d . . .
C313 C 0.3928(5) 0.6393(2) 0.2196(5) 0.054(2) Uani 1 1 d . . .
H313 H 0.3812 0.6267 0.1799 0.065 Uiso 1 1 calc R . .
C314 C 0.3373(5) 0.6488(2) 0.2379(5) 0.057(3) Uani 1 1 d . . .
H314 H 0.2872 0.6430 0.2120 0.069 Uiso 1 1 calc R . .
C315 C 0.3571(5) 0.6677(3) 0.2977(5) 0.063(3) Uani 1 1 d . . .
H315 H 0.3202 0.6750 0.3127 0.075 Uiso 1 1 calc R . .
C316 C 0.4298(5) 0.6752(2) 0.3330(5) 0.055(2) Uani 1 1 d . . .
H316 H 0.4425 0.6877 0.3732 0.065 Uiso 1 1 calc R . .
N321 N 0.6409(4) 0.63235(16) 0.2568(4) 0.0462(18) Uani 1 1 d . . .
N322 N 0.5960(4) 0.64276(16) 0.2869(3) 0.0435(18) Uani 1 1 d . . .
C323 C 0.5276(5) 0.6387(2) 0.2399(4) 0.042(2) Uani 1 1 d . . .
C324 C 0.5287(6) 0.6250(2) 0.1812(5) 0.052(2) Uani 1 1 d . . .
H324 H 0.4873 0.6193 0.1410 0.063 Uiso 1 1 calc R . .
C325 C 0.6019(6) 0.6216(2) 0.1930(5) 0.055(3) Uani 1 1 d . . .
H325 H 0.6216 0.6132 0.1622 0.066 Uiso 1 1 calc R . .
C326 C 0.7214(5) 0.6306(2) 0.2952(5) 0.049(2) Uani 1 1 d . . .
H32A H 0.7403 0.6115 0.2807 0.059 Uiso 1 1 calc R . .
H32B H 0.7317 0.6284 0.3446 0.059 Uiso 1 1 calc R . .
N331 N 1.1158(3) 0.68683(13) 0.2681(3) 0.052(2) Uani 1 1 d G . .
C332 C 1.1101(4) 0.71783(15) 0.2856(4) 0.076(3) Uani 1 1 d G . .
C333 C 1.1392(5) 0.74171(12) 0.2590(5) 0.103(5) Uani 1 1 d G . .
H333 H 1.1353 0.7629 0.2711 0.124 Uiso 1 1 calc R . .
C334 C 1.1739(5) 0.73459(19) 0.2148(5) 0.119(6) Uani 1 1 d G . .
H334 H 1.1938 0.7509 0.1966 0.143 Uiso 1 1 calc R . .
C335 C 1.1795(4) 0.7036(2) 0.1972(4) 0.086(4) Uani 1 1 d G . .
H335 H 1.2032 0.6987 0.1670 0.103 Uiso 1 1 calc R . .
C336 C 1.1505(4) 0.67971(15) 0.2238(3) 0.063(3) Uani 1 1 d G . .
H336 H 1.1543 0.6585 0.2118 0.075 Uiso 1 1 calc R . .
N341 N 0.9995(4) 0.7081(2) 0.3789(4) 0.063(2) Uani 1 1 d . . .
N342 N 1.0350(4) 0.69715(17) 0.3400(4) 0.0486(19) Uani 1 1 d . . .
C343 C 1.0677(5) 0.7221(2) 0.3267(6) 0.066(3) Uani 1 1 d . . .
C344 C 1.0539(7) 0.7491(3) 0.3570(8) 0.098(4) Uani 1 1 d . . .
H344 H 1.0715 0.7697 0.3559 0.117 Uiso 1 1 calc R . .
C345 C 1.0094(7) 0.7391(3) 0.3886(7) 0.089(4) Uani 1 1 d . . .
H345 H 0.9888 0.7519 0.4133 0.107 Uiso 1 1 calc R . .
C346 C 0.9458(5) 0.6877(3) 0.3922(5) 0.060(3) Uani 1 1 d . . .
H34A H 0.9373 0.6960 0.4322 0.072 Uiso 1 1 calc R . .
H34B H 0.9672 0.6664 0.4040 0.072 Uiso 1 1 calc R . .
N351 N 0.8306(4) 0.66196(18) 0.3372(4) 0.0494(19) Uani 1 1 d . . .
C352 C 0.7627(5) 0.6586(2) 0.2855(5) 0.045(2) Uani 1 1 d . . .
C353 C 0.7357(5) 0.6786(2) 0.2301(5) 0.049(2) Uani 1 1 d . . .
H353 H 0.6871 0.6760 0.1959 0.058 Uiso 1 1 calc R . .
C354 C 0.7813(6) 0.7025(3) 0.2255(5) 0.062(3) Uani 1 1 d . . .
H354 H 0.7648 0.7162 0.1870 0.075 Uiso 1 1 calc R . .
C355 C 0.8505(6) 0.7064(2) 0.2768(6) 0.061(3) Uani 1 1 d . . .
H355 H 0.8823 0.7229 0.2748 0.073 Uiso 1 1 calc R . .
C356 C 0.8729(5) 0.6856(2) 0.3319(5) 0.054(2) Uani 1 1 d . . .
N411 N 0.6529(4) 0.43691(16) 0.1635(3) 0.0370(16) Uani 1 1 d . . .
C412 C 0.6741(4) 0.4069(2) 0.1723(4) 0.039(2) Uani 1 1 d . . .
C413 C 0.6943(5) 0.3907(2) 0.1246(4) 0.046(2) Uani 1 1 d . . .
H413 H 0.7107 0.3695 0.1324 0.055 Uiso 1 1 calc R . .
C414 C 0.6897(5) 0.4063(2) 0.0663(4) 0.051(2) Uani 1 1 d . . .
H414 H 0.6996 0.3954 0.0317 0.061 Uiso 1 1 calc R . .
C415 C 0.6709(4) 0.4374(2) 0.0575(4) 0.042(2) Uani 1 1 d . . .
H415 H 0.6704 0.4486 0.0187 0.050 Uiso 1 1 calc R . .
C416 C 0.6526(4) 0.4518(2) 0.1072(4) 0.0366(19) Uani 1 1 d . . .
H416 H 0.6393 0.4734 0.1014 0.044 Uiso 1 1 calc R . .
N421 N 0.6600(4) 0.38969(18) 0.3296(3) 0.0449(18) Uani 1 1 d . . .
N422 N 0.6528(3) 0.40934(16) 0.2764(3) 0.0355(16) Uani 1 1 d . . .
C423 C 0.6746(5) 0.3920(2) 0.2340(4) 0.043(2) Uani 1 1 d . . .
C424 C 0.6959(5) 0.3617(2) 0.2617(5) 0.053(2) Uani 1 1 d . . .
H424 H 0.7132 0.3449 0.2424 0.064 Uiso 1 1 calc R . .
C425 C 0.6864(5) 0.3618(2) 0.3218(4) 0.051(2) Uani 1 1 d . . .
H425 H 0.6968 0.3448 0.3532 0.062 Uiso 1 1 calc R . .
C426 C 0.6448(5) 0.4003(2) 0.3881(4) 0.045(2) Uani 1 1 d . . .
H42A H 0.6224 0.3828 0.4040 0.054 Uiso 1 1 calc R . .
H42B H 0.6080 0.4175 0.3730 0.054 Uiso 1 1 calc R . .
N431 N 0.9730(4) 0.64592(16) 0.2363(3) 0.0388(16) Uani 1 1 d . . .
C432 C 0.9260(4) 0.62570(19) 0.2476(4) 0.0365(19) Uani 1 1 d . . .
C433 C 0.8550(5) 0.6204(2) 0.1985(4) 0.043(2) Uani 1 1 d . . .
H433 H 0.8230 0.6057 0.2069 0.052 Uiso 1 1 calc R . .
C434 C 0.8313(5) 0.6370(2) 0.1368(4) 0.050(2) Uani 1 1 d . . .
H434 H 0.7827 0.6340 0.1028 0.060 Uiso 1 1 calc R . .
C435 C 0.8795(5) 0.6579(2) 0.1260(5) 0.057(3) Uani 1 1 d . . .
H435 H 0.8647 0.6697 0.0848 0.068 Uiso 1 1 calc R . .
C436 C 0.9494(5) 0.6613(2) 0.1764(4) 0.048(2) Uani 1 1 d . . .
H436 H 0.9827 0.6753 0.1684 0.058 Uiso 1 1 calc R . .
N441 N 1.0295(4) 0.60378(17) 0.4181(3) 0.0409(17) Uani 1 1 d . . .
N442 N 1.0191(3) 0.62100(16) 0.3618(3) 0.0353(16) Uani 1 1 d . . .
C443 C 0.9549(4) 0.61027(19) 0.3142(4) 0.0358(19) Uani 1 1 d . . .
C444 C 0.9266(5) 0.5861(2) 0.3405(4) 0.045(2) Uani 1 1 d . . .
H444 H 0.8827 0.5743 0.3173 0.054 Uiso 1 1 calc R . .
C445 C 0.9749(5) 0.5829(2) 0.4059(5) 0.052(2) Uani 1 1 d . . .
H445 H 0.9710 0.5683 0.4381 0.062 Uiso 1 1 calc R . .
C446 C 1.0928(5) 0.6091(2) 0.4827(4) 0.047(2) Uani 1 1 d . . .
H44A H 1.0796 0.6019 0.5209 0.057 Uiso 1 1 calc R . .
H44B H 1.1025 0.6319 0.4884 0.057 Uiso 1 1 calc R . .
N451 N 1.2235(4) 0.60098(15) 0.5432(3) 0.0393(17) Uani 1 1 d . . .
C452 C 0.7132(5) 0.4118(2) 0.4479(4) 0.041(2) Uani 1 1 d . . .
C453 C 0.7046(5) 0.4339(2) 0.4924(4) 0.044(2) Uani 1 1 d . . .
H453 H 0.6575 0.4429 0.4838 0.053 Uiso 1 1 calc R . .
C454 C 0.7653(6) 0.4424(2) 0.5484(4) 0.054(3) Uani 1 1 d . . .
H454 H 0.7612 0.4571 0.5804 0.064 Uiso 1 1 calc R . .
C455 C 1.1665(5) 0.5708(2) 0.4419(4) 0.046(2) Uani 1 1 d . . .
H455 H 1.1230 0.5647 0.4040 0.055 Uiso 1 1 calc R . .
C456 C 1.1630(5) 0.5928(2) 0.4879(4) 0.041(2) Uani 1 1 d . . .
N511 N 0.5562(4) 0.46746(16) 0.2994(3) 0.0375(16) Uani 1 1 d . . .
C512 C 0.6019(4) 0.48474(18) 0.3532(4) 0.0343(19) Uani 1 1 d . . .
C513 C 0.5775(4) 0.4979(2) 0.4012(4) 0.038(2) Uani 1 1 d . . .
H513 H 0.6098 0.5101 0.4386 0.046 Uiso 1 1 calc R . .
C514 C 0.5042(5) 0.4926(2) 0.3920(4) 0.045(2) Uani 1 1 d . . .
H514 H 0.4853 0.5014 0.4230 0.054 Uiso 1 1 calc R . .
C515 C 0.4585(5) 0.4743(2) 0.3376(4) 0.050(2) Uani 1 1 d . . .
H515 H 0.4086 0.4702 0.3313 0.060 Uiso 1 1 calc R . .
C516 C 0.4870(5) 0.4625(2) 0.2932(4) 0.040(2) Uani 1 1 d . . .
H516 H 0.4557 0.4500 0.2560 0.048 Uiso 1 1 calc R . .
N521 N 0.7619(3) 0.48868(16) 0.3159(3) 0.0359(16) Uani 1 1 d . . .
N522 N 0.6894(3) 0.48062(15) 0.3003(3) 0.0315(15) Uani 1 1 d . . .
C523 C 0.6764(4) 0.48989(18) 0.3555(4) 0.0321(18) Uani 1 1 d . . .
C524 C 0.7377(5) 0.5034(2) 0.4044(4) 0.046(2) Uani 1 1 d . . .
H524 H 0.7422 0.5117 0.4474 0.055 Uiso 1 1 calc R . .
C525 C 0.7914(5) 0.5024(2) 0.3778(4) 0.049(2) Uani 1 1 d . . .
H525 H 0.8408 0.5100 0.3994 0.059 Uiso 1 1 calc R . .
C526 C 0.7969(4) 0.48406(19) 0.2677(4) 0.0369(19) Uani 1 1 d . . .
H52A H 0.8384 0.4991 0.2786 0.044 Uiso 1 1 calc R . .
H52B H 0.7603 0.4890 0.2210 0.044 Uiso 1 1 calc R . .
N531 N 0.8824(4) 0.52539(16) 0.8257(3) 0.0369(16) Uani 1 1 d . . .
C532 C 0.9400(5) 0.5113(2) 0.8730(4) 0.039(2) Uani 1 1 d . . .
C533 C 0.9320(6) 0.4840(2) 0.9065(4) 0.049(2) Uani 1 1 d . . .
H533 H 0.9743 0.4741 0.9399 0.059 Uiso 1 1 calc R . .
C534 C 0.8630(6) 0.4718(2) 0.8906(5) 0.052(2) Uani 1 1 d . . .
H534 H 0.8562 0.4537 0.9138 0.062 Uiso 1 1 calc R . .
C535 C 0.8036(5) 0.4859(2) 0.8406(4) 0.049(2) Uani 1 1 d . . .
H535 H 0.7552 0.4774 0.8279 0.059 Uiso 1 1 calc R . .
C536 C 0.8142(5) 0.5127(2) 0.8089(4) 0.042(2) Uani 1 1 d . . .
H536 H 0.7726 0.5224 0.7744 0.051 Uiso 1 1 calc R . .
N541 N 1.0855(4) 0.56138(19) 0.8777(4) 0.0479(19) Uani 1 1 d . . .
N542 N 1.0128(4) 0.55295(17) 0.8559(3) 0.0392(17) Uani 1 1 d . . .
C543 C 1.0122(5) 0.5256(2) 0.8878(4) 0.039(2) Uani 1 1 d . . .
C544 C 1.0853(5) 0.5163(2) 0.9300(4) 0.052(3) Uani 1 1 d . . .
H544 H 1.1004 0.4980 0.9575 0.063 Uiso 1 1 calc R . .
C545 C 1.1293(5) 0.5397(3) 0.9222(4) 0.054(3) Uani 1 1 d . . .
H545 H 1.1819 0.5405 0.9442 0.064 Uiso 1 1 calc R . .
C546 C 1.1100(5) 0.5887(2) 0.8519(4) 0.049(2) Uani 1 1 d . . .
H54A H 1.1549 0.5973 0.8888 0.059 Uiso 1 1 calc R . .
H54B H 1.0708 0.6050 0.8400 0.059 Uiso 1 1 calc R . .
N551 N 0.8453(3) 0.44593(17) 0.2140(3) 0.0390(17) Uani 1 1 d . . .
C552 C 0.8262(4) 0.4516(2) 0.2673(4) 0.041(2) Uani 1 1 d . . .
C553 C 0.8338(5) 0.4292(2) 0.3166(4) 0.046(2) Uani 1 1 d . . .
H553 H 0.8200 0.4340 0.3538 0.055 Uiso 1 1 calc R . .
C554 C 1.1393(5) 0.5995(2) 0.6877(5) 0.049(2) Uani 1 1 d . . .
H554 H 1.1339 0.6150 0.6539 0.059 Uiso 1 1 calc R . .
C555 C 1.1198(5) 0.6058(2) 0.7425(5) 0.051(2) Uani 1 1 d . . .
H555 H 1.1015 0.6258 0.7476 0.062 Uiso 1 1 calc R . .
C556 C 1.1273(5) 0.5824(2) 0.7895(4) 0.044(2) Uani 1 1 d . . .
N611 N 1.1795(4) 0.65959(17) 0.4082(3) 0.0413(17) Uani 1 1 d . . .
C612 C 1.2370(5) 0.6443(2) 0.4034(4) 0.042(2) Uani 1 1 d . . .
C613 C 1.3100(5) 0.6503(2) 0.4493(4) 0.050(2) Uani 1 1 d . . .
H613 H 1.3500 0.6392 0.4452 0.060 Uiso 1 1 calc R . .
C614 C 1.3235(5) 0.6720(2) 0.4994(5) 0.057(3) Uani 1 1 d . . .
H614 H 1.3729 0.6765 0.5301 0.069 Uiso 1 1 calc R . .
C615 C 1.2645(6) 0.6875(3) 0.5052(5) 0.061(3) Uani 1 1 d . . .
H615 H 1.2723 0.7024 0.5406 0.074 Uiso 1 1 calc R . .
C616 C 1.1939(5) 0.6809(2) 0.4584(5) 0.055(2) Uani 1 1 d . . .
H616 H 1.1534 0.6919 0.4619 0.066 Uiso 1 1 calc R . .
N621 N 1.1440(4) 0.59532(17) 0.2618(3) 0.0441(18) Uani 1 1 d . . .
N622 N 1.1460(4) 0.61771(17) 0.3075(3) 0.0404(17) Uani 1 1 d . . .
C623 C 1.2179(5) 0.6211(2) 0.3481(4) 0.044(2) Uani 1 1 d . . .
C624 C 1.2617(5) 0.6016(2) 0.3296(5) 0.057(3) Uani 1 1 d . . .
H624 H 1.3141 0.5995 0.3503 0.068 Uiso 1 1 calc R . .
C625 C 1.2129(5) 0.5854(2) 0.2739(5) 0.054(2) Uani 1 1 d . . .
H625 H 1.2258 0.5698 0.2486 0.065 Uiso 1 1 calc R . .
C626 C 1.0724(5) 0.5845(2) 0.2096(4) 0.045(2) Uani 1 1 d . . .
H62A H 1.0356 0.6016 0.2004 0.055 Uiso 1 1 calc R . .
H62B H 1.0790 0.5802 0.1664 0.055 Uiso 1 1 calc R . .
N631 N 0.9299(4) 0.61765(17) 0.7797(3) 0.0469(18) Uani 1 1 d . . .
C632 C 0.9358(4) 0.6214(2) 0.7186(4) 0.041(2) Uani 1 1 d . . .
C633 C 0.9475(5) 0.6505(2) 0.6950(5) 0.056(3) Uani 1 1 d . . .
H633 H 0.9531 0.6524 0.6527 0.067 Uiso 1 1 calc R . .
C634 C 0.9508(6) 0.6764(3) 0.7345(5) 0.064(3) Uani 1 1 d . . .
H634 H 0.9570 0.6967 0.7187 0.077 Uiso 1 1 calc R . .
C635 C 0.9452(6) 0.6733(3) 0.7967(6) 0.069(3) Uani 1 1 d . . .
H635 H 0.9495 0.6910 0.8253 0.083 Uiso 1 1 calc R . .
C636 C 0.9331(5) 0.6434(2) 0.8169(5) 0.057(3) Uani 1 1 d . . .
H636 H 0.9268 0.6412 0.8589 0.068 Uiso 1 1 calc R . .
N641 N 0.9040(4) 0.54340(16) 0.6575(3) 0.0402(17) Uani 1 1 d . . .
N642 N 0.9085(4) 0.56645(17) 0.7042(3) 0.0422(17) Uani 1 1 d . . .
C643 C 0.9287(4) 0.5925(2) 0.6802(4) 0.039(2) Uani 1 1 d . . .
C644 C 0.9385(5) 0.5861(2) 0.6193(4) 0.050(2) Uani 1 1 d . . .
H644 H 0.9531 0.6004 0.5926 0.059 Uiso 1 1 calc R . .
C645 C 0.9227(5) 0.5552(2) 0.6065(4) 0.050(2) Uani 1 1 d . . .
H645 H 0.9243 0.5438 0.5687 0.060 Uiso 1 1 calc R . .
C646 C 0.8782(5) 0.5122(2) 0.6632(4) 0.043(2) Uani 1 1 d . . .
H64A H 0.8589 0.5023 0.6173 0.052 Uiso 1 1 calc R . .
H64B H 0.8365 0.5138 0.6784 0.052 Uiso 1 1 calc R . .
N651 N 0.9094(4) 0.46436(17) 0.7277(3) 0.0398(17) Uani 1 1 d . . .
C652 C 0.9575(5) 0.4439(2) 0.7708(4) 0.041(2) Uani 1 1 d . . .
C653 C 1.0336(5) 0.4495(2) 0.7993(4) 0.044(2) Uani 1 1 d . . .
H653 H 1.0665 0.4345 0.8290 0.053 Uiso 1 1 calc R . .
C654 C 1.0609(5) 0.4772(2) 0.7839(4) 0.043(2) Uani 1 1 d . . .
H654 H 1.1126 0.4814 0.8033 0.051 Uiso 1 1 calc R . .
C655 C 1.0129(4) 0.4980(2) 0.7408(4) 0.042(2) Uani 1 1 d . . .
H655 H 1.0305 0.5171 0.7297 0.050 Uiso 1 1 calc R . .
C656 C 0.9381(5) 0.4911(2) 0.7132(4) 0.037(2) Uani 1 1 d . . .
B11 B 1.0000 0.5000 0.5000 0.0777(16) Uani 1 2 d SU . .
F12 F 1.0298(7) 0.4955(3) 0.5759(6) 0.0778(16) Uani 0.50 1 d PU . .
F13 F 0.9409(7) 0.4931(3) 0.5196(6) 0.0778(16) Uani 0.50 1 d PU . .
F14 F 0.9513(7) 0.5218(3) 0.4846(6) 0.0772(16) Uani 0.50 1 d PU . .
F15 F 0.9642(7) 0.4699(3) 0.4686(6) 0.0780(16) Uani 0.50 1 d PU . .
B21 B 0.6677(6) 0.5155(3) 0.5796(5) 0.0520(7) Uani 1 1 d U . .
F22 F 0.7024(3) 0.52111(12) 0.6494(2) 0.0515(8) Uani 1 1 d U . .
F23 F 0.7192(3) 0.51938(12) 0.5492(2) 0.0527(7) Uani 1 1 d U . .
F24 F 0.6100(3) 0.53642(12) 0.5498(2) 0.0522(8) Uani 1 1 d U . .
F25 F 0.6408(3) 0.48513(12) 0.5690(2) 0.0536(8) Uani 1 1 d U . .
B31 B 0.0370(8) 0.6743(3) 0.5760(7) 0.0769(9) Uani 1 1 d U . .
F32 F -0.0074(3) 0.69931(15) 0.5775(3) 0.0781(10) Uani 1 1 d U . .
F33 F 0.0744(4) 0.68257(15) 0.5344(3) 0.0778(9) Uani 1 1 d U . .
F34 F 0.0870(4) 0.66867(14) 0.6408(3) 0.0783(10) Uani 1 1 d U . .
F35 F -0.0065(3) 0.64889(14) 0.5477(3) 0.0761(10) Uani 1 1 d U . .
B41 B 0.2996(8) 0.5715(4) 0.0974(7) 0.0791(9) Uani 1 1 d U . .
F42 F 0.2382(4) 0.58160(16) 0.0430(3) 0.0808(10) Uani 1 1 d U . .
F43 F 0.3041(3) 0.53893(16) 0.0854(3) 0.0807(10) Uani 1 1 d U . .
F44 F 0.2902(3) 0.57581(16) 0.1578(3) 0.0784(10) Uani 1 1 d U . .
F45 F 0.3624(3) 0.58547(16) 0.0974(3) 0.0786(10) Uani 1 1 d U . .
B51 B 0.7285(7) 0.5546(3) 0.1372(6) 0.0656(8) Uani 1 1 d U . .
F52 F 0.7623(3) 0.55436(13) 0.2086(3) 0.0663(9) Uani 1 1 d U . .
F53 F 0.6874(3) 0.58203(13) 0.1175(3) 0.0658(9) Uani 1 1 d U . .
F54 F 0.7818(3) 0.55424(13) 0.1101(3) 0.0663(8) Uani 1 1 d U . .
F55 F 0.6814(3) 0.52915(13) 0.1142(3) 0.0662(9) Uani 1 1 d U . .
B61X B 0.4803(5) 0.3371(4) 0.3018(5) 0.0923(15) Uiso 0.436(19) 1 d PDU A 1
F62X F 0.4908(8) 0.3280(4) 0.2438(7) 0.0933(16) Uiso 0.436(19) 1 d PDU A 1
F63X F 0.4142(6) 0.3249(5) 0.2998(7) 0.0923(15) Uiso 0.436(19) 1 d PDU A 1
F64X F 0.4781(8) 0.3694(4) 0.3044(8) 0.0918(15) Uiso 0.436(19) 1 d PDU A 1
F65X F 0.5380(7) 0.3261(4) 0.3593(7) 0.0923(15) Uiso 0.436(19) 1 d PDU A 1
B61Y B 0.4799(4) 0.3495(3) 0.3101(4) 0.0921(15) Uiso 0.564(19) 1 d PDU A 2
F62Y F 0.4949(6) 0.3372(3) 0.2567(5) 0.0931(15) Uiso 0.564(19) 1 d PDU A 2
F63Y F 0.4093(4) 0.3408(4) 0.3029(6) 0.0923(15) Uiso 0.564(19) 1 d PDU A 2
F64Y F 0.5308(5) 0.3382(3) 0.3716(5) 0.0921(15) Uiso 0.564(19) 1 d PDU A 2
F65Y F 0.4845(6) 0.3817(3) 0.3092(6) 0.0916(16) Uiso 0.564(19) 1 d PDU A 2
B71X B 0.8385(6) 0.7613(3) 0.6453(6) 0.152(2) Uiso 0.49(2) 1 d PDU B 1
F72X F 0.8527(11) 0.7926(3) 0.6615(11) 0.152(3) Uiso 0.49(2) 1 d PDU B 1
F73X F 0.7628(7) 0.7562(5) 0.6187(11) 0.152(3) Uiso 0.49(2) 1 d PDU B 1
F74X F 0.8717(13) 0.7434(4) 0.7037(7) 0.152(3) Uiso 0.49(2) 1 d PDU B 1
F75X F 0.8666(11) 0.7529(5) 0.5974(9) 0.152(3) Uiso 0.49(2) 1 d PDU B 1
B71Y B 0.8370(6) 0.7638(3) 0.6392(6) 0.152(2) Uiso 0.51(2) 1 d PDU B 2
F72Y F 0.8707(10) 0.7927(3) 0.6455(9) 0.152(3) Uiso 0.51(2) 1 d PDU B 2
F73Y F 0.7650(7) 0.7656(5) 0.5914(10) 0.152(3) Uiso 0.51(2) 1 d PDU B 2
F74Y F 0.8369(13) 0.7549(5) 0.7018(7) 0.152(3) Uiso 0.51(2) 1 d PDU B 2
F75Y F 0.8757(10) 0.7420(4) 0.6182(10) 0.152(3) Uiso 0.51(2) 1 d PDU B 2
B81X B 0.6893(8) 0.6809(4) 0.9990(8) 0.095(3) Uiso 0.22 1 d PDU C 1
F82X F 0.7349(11) 0.7064(4) 1.0256(12) 0.096(3) Uiso 0.22 1 d PDU C 1
F83X F 0.7283(12) 0.6578(5) 0.9820(12) 0.095(3) Uiso 0.22 1 d PDU C 1
F84X F 0.6293(10) 0.6899(6) 0.9411(10) 0.095(3) Uiso 0.22 1 d PDU C 1
F85X F 0.6646(13) 0.6695(6) 1.0472(11) 0.095(3) Uiso 0.22 1 d PDU C 1
B81Y B 0.5877(11) 0.6861(5) 1.0316(11) 0.096(3) Uiso 0.14 1 d PDU D 2
F82Y F 0.5895(18) 0.6905(8) 0.9678(12) 0.095(3) Uiso 0.14 1 d PDU D 2
F83Y F 0.6089(19) 0.7133(6) 1.0693(16) 0.096(3) Uiso 0.14 1 d PDU D 2
F84Y F 0.6357(17) 0.6622(7) 1.0653(17) 0.095(3) Uiso 0.14 1 d PDU D 2
F85Y F 0.5166(13) 0.6782(8) 1.0241(19) 0.096(3) Uiso 0.14 1 d PDU D 2
B81Z B 0.4633(11) 0.6944(5) 0.9863(11) 0.095(3) Uiso 0.14 1 d PDU E 3
F82Z F 0.4460(18) 0.7235(6) 1.0043(17) 0.095(3) Uiso 0.14 1 d PDU E 3
F83Z F 0.4189(17) 0.6883(8) 0.9185(12) 0.095(3) Uiso 0.14 1 d PDU E 3
F84Z F 0.451(2) 0.6718(7) 1.0275(17) 0.096(3) Uiso 0.14 1 d PDU E 3
F85Z F 0.5369(12) 0.6939(9) 0.9948(19) 0.096(3) Uiso 0.14 1 d PDU E 3
B91W B 0.8366(13) 0.7486(6) -0.0921(13) 0.122(3) Uiso 0.14 1 d PDU F 1
F92W F 0.7644(14) 0.7561(9) -0.103(2) 0.122(3) Uiso 0.14 1 d PDU F 1
F93W F 0.878(2) 0.7757(8) -0.082(2) 0.122(3) Uiso 0.14 1 d PDU F 1
F94W F 0.838(2) 0.7331(10) -0.1488(18) 0.122(3) Uiso 0.14 1 d PDU F 1
F95W F 0.866(2) 0.7295(9) -0.0352(18) 0.122(3) Uiso 0.14 1 d PDU F 1
B91X B 1.1020(5) 0.6340(2) 0.0592(5) 0.121(2) Uiso 0.44 1 d PDU G 2
F92X F 1.1052(8) 0.6025(2) 0.0749(8) 0.121(2) Uiso 0.44 1 d PDU G 2
F93X F 1.0851(8) 0.6376(4) -0.0100(5) 0.121(2) Uiso 0.44 1 d PDU G 2
F94X F 1.0478(7) 0.6482(3) 0.0757(8) 0.121(2) Uiso 0.44 1 d PDU G 2
F95X F 1.1698(6) 0.6477(3) 0.0962(7) 0.122(2) Uiso 0.44 1 d PDU G 2
B91Y B 0.9324(12) 0.6865(5) -0.0261(12) 0.121(2) Uiso 0.17 1 d PDU H 3
F92Y F 0.9533(19) 0.6987(8) 0.0391(12) 0.120(2) Uiso 0.17 1 d PDU H 3
F93Y F 0.9947(15) 0.6816(8) -0.0401(19) 0.121(2) Uiso 0.17 1 d PDU H 3
F94Y F 0.8856(17) 0.7072(8) -0.0732(15) 0.122(3) Uiso 0.17 1 d PDU H 3
F95Y F 0.8962(19) 0.6583(7) -0.030(2) 0.120(2) Uiso 0.17 1 d PDU H 3
B91Z B 0.9911(9) 0.6664(4) 0.0239(9) 0.121(2) Uiso 0.25 1 d PDU I 4
F92Z F 0.9210(10) 0.6581(6) -0.0218(12) 0.120(2) Uiso 0.25 1 d PDU I 4
F93Z F 0.9886(14) 0.6959(5) 0.0499(13) 0.120(2) Uiso 0.25 1 d PDU I 4
F94Z F 1.0155(14) 0.6450(6) 0.0770(12) 0.121(2) Uiso 0.25 1 d PDU I 4
F95Z F 1.0391(13) 0.6667(6) -0.0094(13) 0.121(2) Uiso 0.25 1 d PDU I 4

loop_
_atom_site_aniso_label
_atom_site_aniso_U_11
_atom_site_aniso_U_22
_atom_site_aniso_U_33
_atom_site_aniso_U_23
_atom_site_aniso_U_13
_atom_site_aniso_U_12
Co1 0.0480(7) 0.0444(7) 0.0373(6) 0.0005(5) 0.0214(6) 0.0050(6)
Co2 0.0327(6) 0.0448(7) 0.0237(5) -0.0020(5) 0.0105(5) 0.0007(5)
Co3 0.0346(6) 0.0459(7) 0.0341(6) 0.0016(5) 0.0138(5) -0.0013(5)
Co4 0.0387(7) 0.0472(7) 0.0256(6) 0.0000(5) 0.0148(5) 0.0022(5)
N111 0.060(5) 0.048(5) 0.051(5) -0.002(4) 0.032(4) 0.003(4)
C112 0.044(5) 0.055(6) 0.040(5) -0.003(4) 0.017(4) 0.004(4)
C113 0.073(7) 0.074(8) 0.062(7) -0.015(6) 0.037(6) -0.007(6)
C114 0.129(12) 0.082(10) 0.083(9) -0.029(7) 0.059(9) 0.010(8)
C115 0.134(12) 0.062(8) 0.094(9) -0.023(7) 0.070(9) -0.003(7)
C116 0.102(9) 0.052(7) 0.083(8) -0.013(6) 0.058(7) -0.005(6)
N121 0.050(5) 0.048(5) 0.028(4) -0.002(3) 0.006(3) 0.000(4)
N122 0.042(4) 0.047(5) 0.028(4) -0.004(3) 0.009(3) 0.002(3)
C123 0.049(5) 0.064(7) 0.021(4) -0.008(4) 0.011(4) 0.003(5)
C124 0.055(6) 0.067(7) 0.039(5) -0.005(5) 0.022(5) 0.001(5)
C125 0.053(6) 0.071(7) 0.027(5) 0.006(5) 0.007(4) -0.002(5)
C126 0.047(5) 0.046(5) 0.041(5) 0.005(4) 0.014(4) 0.008(4)
N131 0.039(4) 0.046(5) 0.033(4) -0.004(3) 0.009(3) 0.001(3)
C132 0.031(5) 0.053(6) 0.031(5) -0.001(4) 0.008(4) 0.006(4)
C133 0.056(6) 0.085(9) 0.028(5) -0.005(5) -0.002(5) 0.003(6)
C134 0.063(7) 0.067(8) 0.055(7) -0.017(6) 0.001(6) -0.004(6)
C135 0.045(6) 0.069(7) 0.056(6) -0.009(5) 0.010(5) -0.007(5)
C136 0.043(5) 0.056(7) 0.041(5) 0.000(4) 0.016(4) 0.000(5)
N141 0.055(5) 0.051(5) 0.030(4) 0.004(3) 0.015(4) 0.010(4)
N142 0.045(4) 0.051(5) 0.031(4) 0.002(3) 0.020(4) 0.009(4)
C143 0.039(5) 0.052(6) 0.019(4) -0.005(4) 0.007(4) 0.004(4)
C144 0.066(7) 0.061(7) 0.034(5) -0.001(5) 0.008(5) 0.009(5)
C145 0.072(7) 0.053(6) 0.040(6) 0.011(5) 0.012(5) 0.017(5)
C146 0.062(6) 0.040(5) 0.032(5) 0.001(4) 0.016(4) 0.003(4)
N151 0.053(5) 0.042(4) 0.030(4) 0.002(3) 0.014(4) 0.001(4)
C152 0.055(6) 0.034(5) 0.030(4) 0.006(4) 0.013(4) 0.005(4)
C153 0.049(6) 0.061(6) 0.035(5) -0.005(4) 0.017(4) -0.002(5)
C154 0.035(5) 0.081(7) 0.055(6) -0.003(5) 0.010(5) -0.002(5)
C155 0.053(6) 0.066(7) 0.039(5) -0.003(5) 0.014(5) 0.005(5)
C156 0.053(6) 0.036(5) 0.033(5) 0.005(4) 0.018(4) 0.000(4)
N211 0.054(5) 0.048(5) 0.042(4) 0.010(4) 0.021(4) 0.014(4)
C212 0.057(7) 0.054(6) 0.062(6) 0.006(5) 0.033(5) 0.011(5)
C213 0.078(8) 0.058(7) 0.068(7) 0.024(6) 0.039(6) 0.006(6)
C214 0.090(9) 0.068(8) 0.073(8) 0.034(6) 0.036(7) 0.013(7)
C215 0.072(8) 0.083(9) 0.067(7) 0.023(6) 0.025(6) 0.024(7)
C216 0.057(6) 0.056(7) 0.074(7) 0.008(6) 0.032(6) 0.011(5)
N221 0.047(5) 0.043(5) 0.037(4) -0.001(3) 0.015(4) -0.002(4)
N222 0.043(4) 0.050(5) 0.037(4) -0.001(3) 0.020(4) 0.003(3)
C223 0.062(7) 0.044(6) 0.050(6) -0.001(5) 0.034(5) 0.006(5)
C224 0.054(6) 0.048(6) 0.051(6) -0.009(5) 0.025(5) -0.003(5)
C225 0.050(6) 0.063(7) 0.039(5) -0.008(5) 0.015(5) 0.005(5)
C226 0.040(5) 0.068(7) 0.034(5) -0.002(4) 0.016(4) -0.001(5)
N231 0.055(5) 0.052(5) 0.029(4) 0.000(3) 0.018(4) 0.011(4)
C232 0.070(7) 0.050(6) 0.039(5) 0.003(4) 0.031(5) 0.013(5)
C233 0.077(8) 0.104(9) 0.051(7) 0.008(6) 0.040(6) 0.024(7)
C234 0.101(10) 0.124(11) 0.038(6) 0.008(6) 0.039(7) 0.030(8)
C235 0.095(9) 0.085(8) 0.030(5) 0.005(5) 0.015(6) 0.022(7)
C236 0.061(6) 0.070(7) 0.030(5) -0.001(4) 0.015(5) 0.011(5)
N241 0.047(5) 0.048(5) 0.037(4) 0.007(3) 0.007(4) -0.001(4)
N242 0.046(4) 0.051(5) 0.030(4) 0.007(3) 0.016(4) -0.001(3)
C243 0.051(6) 0.048(6) 0.041(5) 0.000(4) 0.023(5) 0.001(4)
C244 0.047(6) 0.076(7) 0.073(7) 0.014(6) 0.032(5) 0.009(5)
C245 0.033(5) 0.071(7) 0.067(7) 0.010(5) 0.022(5) 0.011(5)
C246 0.049(6) 0.058(6) 0.034(5) 0.005(4) 0.004(4) 0.003(5)
N251 0.046(4) 0.050(5) 0.026(4) -0.003(3) 0.002(3) 0.002(4)
C252 0.042(5) 0.051(6) 0.035(5) -0.001(4) 0.010(4) 0.000(4)
C253 0.066(7) 0.050(6) 0.044(5) 0.004(5) 0.021(5) 0.002(5)
C254 0.076(7) 0.061(7) 0.053(6) -0.009(5) 0.034(6) 0.002(5)
C255 0.064(6) 0.052(6) 0.037(5) 0.004(4) 0.021(5) 0.005(5)
C256 0.041(5) 0.049(6) 0.036(5) 0.005(4) 0.006(4) 0.001(4)
N311 0.046(4) 0.051(5) 0.042(4) 0.008(4) 0.021(4) 0.010(4)
C312 0.057(6) 0.040(5) 0.037(5) 0.000(4) 0.017(5) 0.003(4)
C313 0.050(6) 0.057(6) 0.049(6) -0.005(5) 0.012(5) 0.001(5)
C314 0.041(6) 0.067(7) 0.061(6) -0.003(5) 0.016(5) -0.010(5)
C315 0.043(6) 0.081(8) 0.074(7) 0.012(6) 0.034(6) 0.007(5)
C316 0.052(6) 0.066(7) 0.049(6) 0.010(5) 0.023(5) 0.007(5)
N321 0.051(5) 0.043(4) 0.049(5) 0.000(4) 0.025(4) 0.004(4)
N322 0.057(5) 0.041(4) 0.043(4) 0.000(3) 0.032(4) 0.005(4)
C323 0.030(5) 0.046(5) 0.039(5) -0.003(4) 0.003(4) -0.004(4)
C324 0.066(7) 0.055(6) 0.039(5) -0.007(4) 0.023(5) -0.006(5)
C325 0.075(7) 0.054(6) 0.046(6) -0.011(5) 0.035(5) -0.005(5)
C326 0.055(6) 0.055(6) 0.048(5) 0.002(4) 0.031(5) 0.008(5)
N331 0.047(5) 0.046(5) 0.058(5) 0.018(4) 0.014(4) 0.000(4)
C332 0.042(6) 0.078(9) 0.098(9) 0.022(7) 0.018(6) -0.013(6)
C333 0.080(9) 0.073(9) 0.155(14) 0.036(9) 0.043(9) -0.018(7)
C334 0.089(10) 0.105(12) 0.167(15) 0.058(11) 0.055(10) -0.024(9)
C335 0.059(7) 0.110(11) 0.094(9) 0.037(8) 0.036(7) 0.006(7)
C336 0.047(6) 0.097(8) 0.054(6) 0.030(6) 0.030(5) 0.014(6)
N341 0.055(5) 0.058(6) 0.081(6) -0.027(5) 0.031(5) 0.001(4)
N342 0.045(4) 0.046(5) 0.054(5) -0.003(4) 0.018(4) -0.003(4)
C343 0.037(6) 0.051(7) 0.104(9) -0.009(6) 0.020(6) -0.004(5)
C344 0.080(9) 0.054(8) 0.164(14) -0.030(8) 0.053(9) -0.021(7)
C345 0.083(9) 0.068(9) 0.120(11) -0.044(8) 0.044(8) -0.001(7)
C346 0.051(6) 0.080(7) 0.050(6) -0.022(5) 0.020(5) 0.003(5)
N351 0.055(5) 0.055(5) 0.045(4) -0.010(4) 0.026(4) 0.009(4)
C352 0.050(6) 0.043(5) 0.057(6) 0.000(5) 0.036(5) 0.006(4)
C353 0.042(5) 0.057(6) 0.048(5) 0.006(5) 0.018(4) -0.003(5)
C354 0.051(7) 0.074(8) 0.059(6) 0.009(5) 0.018(5) 0.010(6)
C355 0.061(7) 0.051(6) 0.085(8) -0.004(6) 0.042(6) -0.001(5)
C356 0.058(6) 0.061(7) 0.049(6) -0.002(5) 0.028(5) 0.002(5)
N411 0.039(4) 0.043(5) 0.029(4) -0.001(3) 0.013(3) 0.001(3)
C412 0.037(5) 0.051(6) 0.026(4) -0.007(4) 0.008(4) -0.001(4)
C413 0.046(5) 0.053(6) 0.033(5) -0.009(4) 0.010(4) 0.006(4)
C414 0.052(6) 0.067(7) 0.039(5) -0.011(5) 0.024(5) 0.004(5)
C415 0.040(5) 0.057(6) 0.033(5) 0.000(4) 0.020(4) 0.003(4)
C416 0.033(5) 0.043(5) 0.032(4) 0.003(4) 0.011(4) 0.008(4)
N421 0.044(4) 0.053(5) 0.033(4) 0.001(3) 0.011(3) 0.001(4)
N422 0.027(4) 0.053(4) 0.024(3) -0.001(3) 0.008(3) -0.003(3)
C423 0.042(5) 0.047(6) 0.037(5) -0.007(4) 0.012(4) -0.003(4)
C424 0.066(6) 0.042(6) 0.046(6) -0.002(4) 0.017(5) 0.011(5)
C425 0.068(7) 0.044(6) 0.038(5) 0.007(4) 0.017(5) 0.006(5)
C426 0.051(6) 0.060(6) 0.029(4) 0.007(4) 0.021(4) 0.001(5)
N431 0.038(4) 0.040(4) 0.035(4) 0.003(3) 0.009(3) 0.000(3)
C432 0.038(5) 0.039(5) 0.034(5) -0.005(4) 0.017(4) -0.005(4)
C433 0.040(5) 0.055(6) 0.036(5) -0.008(4) 0.016(4) -0.006(4)
C434 0.035(5) 0.069(7) 0.037(5) -0.003(5) 0.003(4) 0.004(5)
C435 0.053(6) 0.068(7) 0.044(6) 0.017(5) 0.014(5) 0.005(5)
C436 0.042(6) 0.064(6) 0.034(5) 0.007(4) 0.010(4) 0.002(5)
N441 0.042(4) 0.048(4) 0.035(4) 0.000(3) 0.017(3) -0.001(4)
N442 0.030(4) 0.046(4) 0.032(4) 0.009(3) 0.013(3) 0.007(3)
C443 0.037(5) 0.039(5) 0.035(5) -0.001(4) 0.018(4) 0.001(4)
C444 0.042(5) 0.051(6) 0.041(5) 0.003(4) 0.015(4) -0.002(4)
C445 0.050(6) 0.064(7) 0.044(6) 0.017(5) 0.021(5) 0.008(5)
C446 0.054(6) 0.056(6) 0.033(5) -0.002(4) 0.018(4) -0.001(5)
N451 0.052(5) 0.037(4) 0.031(4) 0.002(3) 0.018(4) -0.004(4)
C452 0.040(5) 0.053(6) 0.028(4) 0.008(4) 0.012(4) 0.007(4)
C453 0.048(6) 0.047(6) 0.036(5) 0.001(4) 0.016(5) 0.003(4)
C454 0.071(7) 0.057(6) 0.038(5) 0.009(4) 0.026(5) 0.022(5)
C455 0.059(6) 0.042(5) 0.038(5) 0.007(4) 0.019(4) 0.003(5)
C456 0.044(5) 0.056(6) 0.025(4) 0.006(4) 0.015(4) 0.002(4)
N511 0.037(4) 0.049(4) 0.029(4) 0.000(3) 0.016(3) -0.001(3)
C512 0.038(5) 0.039(5) 0.024(4) 0.004(4) 0.009(4) -0.004(4)
C513 0.039(5) 0.049(5) 0.028(4) -0.004(4) 0.016(4) 0.000(4)
C514 0.049(6) 0.063(6) 0.034(5) -0.006(4) 0.027(4) 0.002(5)
C515 0.034(5) 0.073(7) 0.050(6) -0.002(5) 0.023(5) 0.005(5)
C516 0.036(5) 0.049(5) 0.033(5) -0.008(4) 0.013(4) -0.002(4)
N521 0.031(4) 0.047(4) 0.034(4) -0.007(3) 0.017(3) -0.005(3)
N522 0.034(4) 0.040(4) 0.022(3) 0.001(3) 0.013(3) 0.001(3)
C523 0.026(4) 0.044(5) 0.024(4) 0.002(4) 0.007(4) 0.006(4)
C524 0.039(5) 0.068(6) 0.029(4) -0.015(4) 0.012(4) -0.002(4)
C525 0.050(6) 0.056(6) 0.043(5) -0.010(4) 0.021(5) -0.014(5)
C526 0.033(5) 0.047(5) 0.031(4) -0.001(4) 0.013(4) -0.004(4)
N531 0.035(4) 0.055(5) 0.025(3) 0.001(3) 0.016(3) 0.004(4)
C532 0.041(5) 0.053(6) 0.026(4) -0.003(4) 0.015(4) 0.002(4)
C533 0.063(7) 0.053(6) 0.032(5) 0.001(4) 0.020(5) 0.009(5)
C534 0.069(7) 0.047(6) 0.042(5) 0.006(4) 0.025(5) 0.007(5)
C535 0.061(6) 0.059(6) 0.035(5) -0.009(5) 0.027(5) -0.018(5)
C536 0.048(6) 0.054(6) 0.025(4) -0.009(4) 0.015(4) -0.003(4)
N541 0.034(4) 0.071(6) 0.041(4) 0.000(4) 0.017(4) 0.008(4)
N542 0.036(4) 0.055(5) 0.028(4) -0.005(3) 0.015(3) 0.000(3)
C543 0.041(5) 0.056(6) 0.020(4) -0.004(4) 0.011(4) 0.013(4)
C544 0.051(6) 0.075(7) 0.031(5) 0.008(4) 0.016(4) 0.022(5)
C545 0.035(5) 0.087(8) 0.033(5) -0.003(5) 0.007(4) 0.002(5)
C546 0.049(6) 0.054(6) 0.044(5) -0.009(4) 0.018(5) -0.012(5)
N551 0.032(4) 0.053(5) 0.033(4) 0.000(3) 0.014(3) -0.003(3)
C552 0.025(4) 0.060(6) 0.042(5) -0.002(4) 0.017(4) -0.002(4)
C553 0.042(5) 0.058(6) 0.036(5) -0.004(4) 0.014(4) 0.010(5)
C554 0.031(5) 0.061(7) 0.049(6) 0.009(5) 0.009(4) -0.001(4)
C555 0.035(5) 0.061(6) 0.055(6) -0.004(5) 0.014(5) 0.002(4)
C556 0.032(5) 0.064(7) 0.037(5) -0.008(5) 0.013(4) -0.007(5)
N611 0.039(4) 0.052(5) 0.030(4) -0.003(3) 0.010(3) -0.003(4)
C612 0.035(5) 0.051(6) 0.038(5) 0.006(4) 0.012(4) -0.003(4)
C613 0.029(5) 0.073(7) 0.036(5) 0.006(5) -0.001(4) 0.001(4)
C614 0.044(6) 0.076(7) 0.039(5) 0.010(5) 0.001(5) -0.011(5)
C615 0.056(7) 0.071(7) 0.054(6) -0.015(5) 0.018(5) -0.024(6)
C616 0.053(6) 0.062(7) 0.049(6) -0.013(5) 0.020(5) -0.014(5)
N621 0.044(5) 0.054(5) 0.034(4) -0.010(3) 0.015(3) 0.001(4)
N622 0.038(4) 0.055(5) 0.026(4) 0.003(3) 0.010(3) 0.001(3)
C623 0.037(5) 0.049(6) 0.043(5) 0.005(4) 0.014(4) 0.002(4)
C624 0.038(5) 0.065(7) 0.067(7) 0.001(5) 0.020(5) 0.004(5)
C625 0.035(5) 0.071(7) 0.055(6) -0.019(5) 0.017(5) -0.001(5)
C626 0.052(6) 0.052(6) 0.033(5) -0.005(4) 0.017(4) 0.007(5)
N631 0.049(5) 0.051(5) 0.039(4) 0.001(4) 0.016(4) -0.001(4)
C632 0.035(5) 0.053(6) 0.033(5) 0.009(4) 0.011(4) 0.003(4)
C633 0.053(6) 0.059(7) 0.056(6) 0.011(5) 0.024(5) 0.001(5)
C634 0.066(7) 0.060(7) 0.064(7) 0.007(6) 0.023(6) -0.005(5)
C635 0.086(8) 0.053(7) 0.065(7) -0.001(5) 0.027(6) 0.001(6)
C636 0.063(7) 0.058(7) 0.048(6) 0.001(5) 0.021(5) -0.001(5)
N641 0.042(4) 0.051(5) 0.023(3) -0.005(3) 0.008(3) 0.002(3)
N642 0.044(4) 0.053(5) 0.035(4) -0.002(4) 0.021(3) -0.001(4)
C643 0.037(5) 0.049(6) 0.030(4) 0.008(4) 0.013(4) 0.006(4)
C644 0.056(6) 0.063(7) 0.036(5) 0.014(4) 0.024(4) 0.005(5)
C645 0.063(6) 0.062(7) 0.036(5) 0.000(4) 0.031(5) 0.007(5)
C646 0.044(5) 0.058(6) 0.030(4) -0.009(4) 0.017(4) -0.009(4)
N651 0.042(4) 0.049(5) 0.030(4) -0.007(3) 0.017(3) -0.003(4)
C652 0.047(6) 0.048(6) 0.030(4) -0.004(4) 0.017(4) 0.005(4)
C653 0.043(6) 0.056(6) 0.031(5) -0.009(4) 0.012(4) 0.007(4)
C654 0.030(5) 0.064(6) 0.036(5) -0.003(4) 0.015(4) 0.003(5)
C655 0.034(5) 0.057(6) 0.034(5) 0.000(4) 0.014(4) 0.000(4)
C656 0.043(5) 0.044(5) 0.022(4) -0.010(4) 0.012(4) 0.002(4)
B11 0.068(3) 0.083(4) 0.077(4) -0.002(3) 0.024(3) 0.010(3)
F12 0.069(3) 0.083(4) 0.077(4) -0.002(3) 0.024(3) 0.009(3)
F13 0.069(3) 0.083(4) 0.077(4) -0.002(3) 0.024(3) 0.009(3)
F14 0.068(3) 0.083(4) 0.077(4) -0.003(3) 0.024(3) 0.010(3)
F15 0.069(3) 0.083(4) 0.078(4) -0.003(3) 0.024(3) 0.010(3)
B21 0.0450(15) 0.0708(18) 0.0395(13) -0.0009(13) 0.0157(12) 0.0046(13)
F22 0.0446(17) 0.0712(19) 0.0386(14) -0.0005(14) 0.0160(12) 0.0047(14)
F23 0.0457(16) 0.0729(19) 0.0392(14) -0.0014(14) 0.0163(13) 0.0047(14)
F24 0.0450(16) 0.0703(18) 0.0399(15) -0.0007(14) 0.0150(13) 0.0047(14)
F25 0.0463(17) 0.0701(18) 0.0420(15) -0.0009(14) 0.0146(13) 0.0046(14)
B31 0.084(2) 0.076(2) 0.0679(19) -0.0107(17) 0.0261(16) -0.0002(17)
F32 0.084(2) 0.077(2) 0.069(2) -0.0114(17) 0.0247(17) 0.0015(17)
F33 0.084(2) 0.077(2) 0.069(2) -0.0106(18) 0.0269(17) -0.0022(18)
F34 0.085(2) 0.076(2) 0.0685(19) -0.0098(17) 0.0240(17) 0.0002(18)
F35 0.083(2) 0.076(2) 0.067(2) -0.0106(17) 0.0271(17) -0.0011(17)
B41 0.083(2) 0.106(2) 0.0609(18) -0.0124(17) 0.0414(16) -0.0184(19)
F42 0.084(2) 0.108(3) 0.0615(18) -0.0118(19) 0.0395(17) -0.018(2)
F43 0.085(2) 0.106(2) 0.0634(19) -0.0134(18) 0.0417(18) -0.0184(19)
F44 0.082(2) 0.105(3) 0.0606(18) -0.0121(18) 0.0416(17) -0.019(2)
F45 0.083(2) 0.106(3) 0.0601(19) -0.0124(19) 0.0417(17) -0.0184(19)
B51 0.0662(19) 0.0698(19) 0.0580(16) -0.0036(15) 0.0215(15) -0.0047(15)
F52 0.067(2) 0.071(2) 0.0576(17) -0.0021(15) 0.0203(15) -0.0061(16)
F53 0.067(2) 0.070(2) 0.0578(18) -0.0043(16) 0.0210(16) -0.0033(15)
F54 0.066(2) 0.071(2) 0.0597(17) -0.0044(16) 0.0221(15) -0.0041(16)
F55 0.067(2) 0.070(2) 0.0588(18) -0.0038(16) 0.0211(16) -0.0054(15)

loop_
_atom_type_symbol
_atom_type_description
_atom_type_scat_dispersion_real
_atom_type_scat_dispersion_imag
_atom_type_scat_source
C C 0.0033 0.0016 'International Tables Vol C Tables 4.2.6.8 and 6.1.1.4'
H H 0.0000 0.0000 'International Tables Vol C Tables 4.2.6.8 and 6.1.1.4'
B B 0.0013 0.0007 'International Tables Vol C Tables 4.2.6.8 and 6.1.1.4'
N N 0.0061 0.0033 'International Tables Vol C Tables 4.2.6.8 and 6.1.1.4'
F F 0.0171 0.0103 'International Tables Vol C Tables 4.2.6.8 and 6.1.1.4'
Co Co 0.3494 0.9721 'International Tables Vol C Tables 4.2.6.8 and 6.1.1.4'

loop_
_geom_angle_atom_site_label_1
_geom_angle_atom_site_label_2
_geom_angle_atom_site_label_3
_geom_angle
_geom_angle_site_symmetry_1
_geom_angle_site_symmetry_3
_geom_angle_publ_flag
N211 Co1 N311 94.4(3) . . ?
N211 Co1 N111 94.2(3) . . ?
N311 Co1 N111 94.1(3) . . ?
N211 Co1 N222 76.5(3) . . ?
N311 Co1 N222 170.6(3) . . ?
N111 Co1 N222 89.0(3) . . ?
N211 Co1 N322 89.5(3) . . ?
N311 Co1 N322 76.6(3) . . ?
N111 Co1 N322 170.2(3) . . ?
N222 Co1 N322 100.7(3) . . ?
N211 Co1 N122 171.1(3) . . ?
N311 Co1 N122 87.2(3) . . ?
N111 Co1 N122 76.9(3) . . ?
N222 Co1 N122 102.1(3) . . ?
N322 Co1 N122 99.4(3) . . ?
N511 Co2 N411 178.5(3) . . ?
N511 Co2 N522 78.0(2) . . ?
N411 Co2 N522 101.3(2) . . ?
N511 Co2 N422 101.0(2) . . ?
N411 Co2 N422 77.7(2) . . ?
N522 Co2 N422 94.3(2) . . ?
N511 Co2 N142 88.0(2) . . ?
N411 Co2 N142 93.4(2) . . ?
N522 Co2 N142 100.0(3) . . ?
N422 Co2 N142 164.5(3) . . ?
N511 Co2 N131 97.3(3) . . ?
N411 Co2 N131 83.6(2) . . ?
N522 Co2 N131 173.7(2) . . ?
N422 Co2 N131 90.6(3) . . ?
N142 Co2 N131 75.6(3) . . ?
N342 Co3 N431 89.6(3) . . ?
N342 Co3 N442 101.7(3) . . ?
N431 Co3 N442 77.4(2) . . ?
N342 Co3 N622 162.3(3) . . ?
N431 Co3 N622 102.9(3) . . ?
N442 Co3 N622 93.4(2) . . ?
N342 Co3 N331 75.8(3) . . ?
N431 Co3 N331 94.2(2) . . ?
N442 Co3 N331 171.4(2) . . ?
N622 Co3 N331 90.6(2) . . ?
N342 Co3 N611 91.6(3) . . ?
N431 Co3 N611 178.5(3) . . ?
N442 Co3 N611 101.4(2) . . ?
N622 Co3 N611 76.2(3) . . ?
N331 Co3 N611 87.0(2) . . ?
N631 Co4 N642 77.6(3) . . ?
N631 Co4 N542 101.7(3) . . ?
N642 Co4 N542 94.0(2) . . ?
N631 Co4 N531 178.1(3) . . ?
N642 Co4 N531 102.1(3) . . ?
N542 Co4 N531 76.5(3) . . ?
N631 Co4 N242 91.0(3) . . ?
N642 Co4 N242 100.6(3) . . ?
N542 Co4 N242 162.4(2) . . ?
N531 Co4 N242 90.8(3) . . ?
N631 Co4 N231 97.5(3) . . ?
N642 Co4 N231 173.7(3) . . ?
N542 Co4 N231 90.8(2) . . ?
N531 Co4 N231 82.9(2) . . ?
N242 Co4 N231 75.3(3) . . ?
C112 N111 C116 118.3(8) . . ?
C112 N111 Co1 115.1(6) . . ?
C116 N111 Co1 126.6(6) . . ?
N111 C112 C113 121.6(9) . . ?
N111 C112 C123 115.8(7) . . ?
C113 C112 C123 122.6(9) . . ?
C114 C113 C112 118.3(10) . . ?
C114 C113 H113 120.8 . . ?
C112 C113 H113 120.8 . . ?
C115 C114 C113 119.8(10) . . ?
C115 C114 H114 120.1 . . ?
C113 C114 H114 120.1 . . ?
C116 C115 C114 119.0(11) . . ?
C116 C115 H115 120.5 . . ?
C114 C115 H115 120.5 . . ?
N111 C116 C115 122.8(10) . . ?
N111 C116 H116 118.6 . . ?
C115 C116 H116 118.6 . . ?
N122 N121 C125 112.1(7) . . ?
N122 N121 C126 121.0(7) . . ?
C125 N121 C126 126.5(8) . . ?
N121 N122 C123 105.7(7) . . ?
N121 N122 Co1 139.1(5) . . ?
C123 N122 Co1 111.7(6) . . ?
N122 C123 C124 110.2(8) . . ?
N122 C123 C112 118.1(8) . . ?
C124 C123 C112 131.8(8) . . ?
C123 C124 C125 105.9(8) . . ?
C123 C124 H124 127.1 . . ?
C125 C124 H124 127.1 . . ?
N121 C125 C124 106.1(8) . . ?
N121 C125 H125 127.0 . . ?
C124 C125 H125 127.0 . . ?
N121 C126 C152 113.5(7) . . ?
N121 C126 H12A 108.9 . . ?
C152 C126 H12A 108.9 . . ?
N121 C126 H12B 108.9 . . ?
C152 C126 H12B 108.9 . . ?
H12A C126 H12B 107.7 . . ?
C136 N131 C132 118.0(7) . . ?
C136 N131 Co2 126.6(6) . . ?
C132 N131 Co2 113.9(6) . . ?
N131 C132 C133 120.7(9) . . ?
N131 C132 C143 114.9(7) . . ?
C133 C132 C143 124.3(8) . . ?
C134 C133 C132 121.3(9) . . ?
C134 C133 H133 119.4 . . ?
C132 C133 H133 119.4 . . ?
C133 C134 C135 118.4(9) . . ?
C133 C134 H134 120.8 . . ?
C135 C134 H134 120.8 . . ?
C136 C135 C134 118.7(10) . . ?
C136 C135 H135 120.6 . . ?
C134 C135 H135 120.6 . . ?
N131 C136 C135 122.9(9) . . ?
N131 C136 H136 118.5 . . ?
C135 C136 H136 118.5 . . ?
C145 N141 N142 109.6(7) . . ?
C145 N141 C146 129.3(8) . . ?
N142 N141 C146 120.5(7) . . ?
C143 N142 N141 105.7(6) . . ?
C143 N142 Co2 114.3(6) . . ?
N141 N142 Co2 139.2(5) . . ?
N142 C143 C144 111.1(8) . . ?
N142 C143 C132 118.5(7) . . ?
C144 C143 C132 130.5(8) . . ?
C145 C144 C143 103.3(8) . . ?
C145 C144 H144 128.3 . . ?
C143 C144 H144 128.3 . . ?
N141 C145 C144 110.2(9) . . ?
N141 C145 H145 124.9 . . ?
C144 C145 H145 124.9 . . ?
N141 C146 C156 113.2(7) . . ?
N141 C146 H14A 108.9 . . ?
C156 C146 H14A 108.9 . . ?
N141 C146 H14B 108.9 . . ?
C156 C146 H14B 108.9 . . ?
H14A C146 H14B 107.8 . . ?
C152 N151 C156 116.8(7) . . ?
N151 C152 C153 123.7(8) . . ?
N151 C152 C126 112.3(7) . . ?
C153 C152 C126 123.8(8) . . ?
C152 C153 C154 118.5(8) . . ?
C152 C153 H153 120.8 . . ?
C154 C153 H153 120.8 . . ?
C153 C154 C155 119.2(9) . . ?
C153 C154 H154 120.4 . . ?
C155 C154 H154 120.4 . . ?
C156 C155 C154 118.2(9) . . ?
C156 C155 H155 120.9 . . ?
C154 C155 H155 120.9 . . ?
C155 C156 N151 123.6(8) . . ?
C155 C156 C146 123.1(8) . . ?
N151 C156 C146 113.2(7) . . ?
C212 N211 C216 116.8(8) . . ?
C212 N211 Co1 116.5(6) . . ?
C216 N211 Co1 126.7(7) . . ?
N211 C212 C213 122.9(9) . . ?
N211 C212 C223 114.3(8) . . ?
C213 C212 C223 122.8(10) . . ?
C214 C213 C212 118.7(11) . . ?
C214 C213 H213 120.7 . . ?
C212 C213 H213 120.7 . . ?
C213 C214 C215 120.0(10) . . ?
C213 C214 H214 120.0 . . ?
C215 C214 H214 120.0 . . ?
C216 C215 C214 117.6(10) . . ?
C216 C215 H215 121.2 . . ?
C214 C215 H215 121.2 . . ?
N211 C216 C215 123.9(10) . . ?
N211 C216 H216 118.0 . . ?
C215 C216 H216 118.0 . . ?
C225 N221 N222 111.5(7) . . ?
C225 N221 C226 127.5(8) . . ?
N222 N221 C226 120.8(7) . . ?
N221 N222 C223 105.1(7) . . ?
N221 N222 Co1 138.3(5) . . ?
C223 N222 Co1 112.5(6) . . ?
N222 C223 C224 110.1(8) . . ?
N222 C223 C212 117.5(9) . . ?
C224 C223 C212 132.4(9) . . ?
C225 C224 C223 106.7(9) . . ?
C225 C224 H224 126.6 . . ?
C223 C224 H224 126.6 . . ?
N221 C225 C224 106.6(8) . . ?
N221 C225 H225 126.7 . . ?
C224 C225 H225 126.7 . . ?
N221 C226 C252 114.1(7) . . ?
N221 C226 H22A 108.7 . . ?
C252 C226 H22A 108.7 . . ?
N221 C226 H22B 108.7 . . ?
C252 C226 H22B 108.7 . . ?
H22A C226 H22B 107.6 . . ?
C236 N231 C232 117.8(7) . . ?
C236 N231 Co4 126.6(6) . . ?
C232 N231 Co4 114.8(5) . . ?
N231 C232 C233 123.0(9) . . ?
N231 C232 C243 114.8(7) . . ?
C233 C232 C243 122.1(9) . . ?
C232 C233 C234 119.0(10) . . ?
C232 C233 H233 120.5 . . ?
C234 C233 H233 120.5 . . ?
C235 C234 C233 118.7(9) . . ?
C235 C234 H234 120.7 . . ?
C233 C234 H234 120.7 . . ?
C234 C235 C236 118.6(10) . . ?
C234 C235 H235 120.7 . . ?
C236 C235 H235 120.7 . . ?
N231 C236 C235 122.8(9) . . ?
N231 C236 H236 118.6 . . ?
C235 C236 H236 118.6 . . ?
C245 N241 N242 111.1(7) . . ?
C245 N241 C246 128.3(8) . . ?
N242 N241 C246 119.9(7) . . ?
C243 N242 N241 105.7(7) . . ?
C243 N242 Co4 114.5(6) . . ?
N241 N242 Co4 139.1(5) . . ?
N242 C243 C244 109.9(8) . . ?
N242 C243 C232 118.2(8) . . ?
C244 C243 C232 131.9(8) . . ?
C245 C244 C243 105.2(8) . . ?
C245 C244 H244 127.4 . . ?
C243 C244 H244 127.4 . . ?
N241 C245 C244 107.8(8) . . ?
N241 C245 H245 126.1 . . ?
C244 C245 H245 126.1 . . ?
N241 C246 C256 110.7(7) . . ?
N241 C246 H24A 109.5 . . ?
C256 C246 H24A 109.5 . . ?
N241 C246 H24B 109.5 . . ?
C256 C246 H24B 109.5 . . ?
H24A C246 H24B 108.1 . . ?
C252 N251 C256 116.7(7) . . ?
N251 C252 C253 124.5(8) . . ?
N251 C252 C226 113.1(8) . . ?
C253 C252 C226 122.3(8) . . ?
C252 C253 C254 116.1(9) . . ?
C252 C253 H253 122.0 . . ?
C254 C253 H253 122.0 . . ?
C255 C254 C253 121.5(9) . . ?
C255 C254 H254 119.2 . . ?
C253 C254 H254 119.2 . . ?
C254 C255 C256 116.9(8) . . ?
C254 C255 H255 121.6 . . ?
C256 C255 H255 121.6 . . ?
N251 C256 C255 124.2(8) . . ?
N251 C256 C246 110.9(8) . . ?
C255 C256 C246 125.0(8) . . ?
C316 N311 C312 117.0(8) . . ?
C316 N311 Co1 127.2(6) . . ?
C312 N311 Co1 115.8(6) . . ?
C313 C312 N311 121.6(8) . . ?
C313 C312 C323 125.4(8) . . ?
N311 C312 C323 113.0(8) . . ?
C314 C313 C312 121.8(9) . . ?
C314 C313 H313 119.1 . . ?
C312 C313 H313 119.1 . . ?
C313 C314 C315 117.2(9) . . ?
C313 C314 H314 121.4 . . ?
C315 C314 H314 121.4 . . ?
C316 C315 C314 118.9(9) . . ?
C316 C315 H315 120.5 . . ?
C314 C315 H315 120.5 . . ?
N311 C316 C315 123.5(9) . . ?
N311 C316 H316 118.3 . . ?
C315 C316 H316 118.3 . . ?
C325 N321 N322 111.6(8) . . ?
C325 N321 C326 127.2(8) . . ?
N322 N321 C326 120.9(7) . . ?
C323 N322 N321 104.8(7) . . ?
C323 N322 Co1 112.9(5) . . ?
N321 N322 Co1 138.1(6) . . ?
N322 C323 C324 111.2(8) . . ?
N322 C323 C312 119.0(7) . . ?
C324 C323 C312 129.8(8) . . ?
C325 C324 C323 105.5(8) . . ?
C325 C324 H324 127.3 . . ?
C323 C324 H324 127.3 . . ?
N321 C325 C324 106.9(8) . . ?
N321 C325 H325 126.5 . . ?
C324 C325 H325 126.5 . . ?
N321 C326 C352 113.7(7) . . ?
N321 C326 H32A 108.8 . . ?
C352 C326 H32A 108.8 . . ?
N321 C326 H32B 108.8 . . ?
C352 C326 H32B 108.8 . . ?
H32A C326 H32B 107.7 . . ?
C332 N331 C336 120.0 . . ?
C332 N331 Co3 114.0(3) . . ?
C336 N331 Co3 125.8(3) . . ?
C333 C332 N331 120.0 . . ?
C333 C332 C343 125.5(6) . . ?
N331 C332 C343 114.3(6) . . ?
C332 C333 C334 120.0 . . ?
C332 C333 H333 120.0 . . ?
C334 C333 H333 120.0 . . ?
C335 C334 C333 120.0 . . ?
C335 C334 H334 120.0 . . ?
C333 C334 H334 120.0 . . ?
C334 C335 C336 120.0 . . ?
C334 C335 H335 120.0 . . ?
C336 C335 H335 120.0 . . ?
C335 C336 N331 120.0 . . ?
C335 C336 H336 120.0 . . ?
N331 C336 H336 120.0 . . ?
C345 N341 N342 110.9(9) . . ?
C345 N341 C346 128.6(9) . . ?
N342 N341 C346 119.2(8) . . ?
C343 N342 N341 104.9(8) . . ?
C343 N342 Co3 114.7(6) . . ?
N341 N342 Co3 137.4(6) . . ?
N342 C343 C344 111.4(10) . . ?
N342 C343 C332 118.0(9) . . ?
C344 C343 C332 130.6(10) . . ?
C345 C344 C343 104.4(11) . . ?
C345 C344 H344 127.8 . . ?
C343 C344 H344 127.8 . . ?
N341 C345 C344 108.4(10) . . ?
N341 C345 H345 125.8 . . ?
C344 C345 H345 125.8 . . ?
N341 C346 C356 112.7(9) . . ?
N341 C346 H34A 109.1 . . ?
C356 C346 H34A 109.1 . . ?
N341 C346 H34B 109.1 . . ?
C356 C346 H34B 109.1 . . ?
H34A C346 H34B 107.8 . . ?
C356 N351 C352 117.0(8) . . ?
N351 C352 C353 123.3(8) . . ?
N351 C352 C326 112.5(8) . . ?
C353 C352 C326 124.2(9) . . ?
C352 C353 C354 118.3(9) . . ?
C352 C353 H353 120.8 . . ?
C354 C353 H353 120.8 . . ?
C355 C354 C353 119.7(10) . . ?
C355 C354 H354 120.1 . . ?
C353 C354 H354 120.1 . . ?
C354 C355 C356 118.2(10) . . ?
C354 C355 H355 120.9 . . ?
C356 C355 H355 120.9 . . ?
N351 C356 C355 123.4(9) . . ?
N351 C356 C346 112.9(9) . . ?
C355 C356 C346 123.7(10) . . ?
C412 N411 C416 117.9(7) . . ?
C412 N411 Co2 114.0(5) . . ?
C416 N411 Co2 126.9(5) . . ?
N411 C412 C413 122.1(8) . . ?
N411 C412 C423 115.9(7) . . ?
C413 C412 C423 122.0(8) . . ?
C414 C413 C412 118.1(8) . . ?
C414 C413 H413 121.0 . . ?
C412 C413 H413 121.0 . . ?
C415 C414 C413 120.7(8) . . ?
C415 C414 H414 119.7 . . ?
C413 C414 H414 119.7 . . ?
C414 C415 C416 117.8(8) . . ?
C414 C415 H415 121.1 . . ?
C416 C415 H415 121.1 . . ?
N411 C416 C415 123.3(8) . . ?
N411 C416 H416 118.4 . . ?
C415 C416 H416 118.4 . . ?
C425 N421 N422 111.4(7) . . ?
C425 N421 C426 126.9(7) . . ?
N422 N421 C426 121.5(7) . . ?
C423 N422 N421 104.7(7) . . ?
C423 N422 Co2 112.1(5) . . ?
N421 N422 Co2 141.9(5) . . ?
N422 C423 C424 110.2(7) . . ?
N422 C423 C412 117.7(8) . . ?
C424 C423 C412 132.1(8) . . ?
C425 C424 C423 105.0(8) . . ?
C425 C424 H424 127.5 . . ?
C423 C424 H424 127.5 . . ?
N421 C425 C424 108.7(8) . . ?
N421 C425 H425 125.6 . . ?
C424 C425 H425 125.6 . . ?
N421 C426 C452 113.7(7) . . ?
N421 C426 H42A 108.8 . . ?
C452 C426 H42A 108.8 . . ?
N421 C426 H42B 108.8 . . ?
C452 C426 H42B 108.8 . . ?
H42A C426 H42B 107.7 . . ?
C436 N431 C432 118.3(7) . . ?
C436 N431 Co3 126.1(6) . . ?
C432 N431 Co3 115.3(5) . . ?
N431 C432 C433 121.6(7) . . ?
N431 C432 C443 115.4(7) . . ?
C433 C432 C443 123.0(7) . . ?
C432 C433 C434 119.0(8) . . ?
C432 C433 H433 120.5 . . ?
C434 C433 H433 120.5 . . ?
C435 C434 C433 119.0(8) . . ?
C435 C434 H434 120.5 . . ?
C433 C434 H434 120.5 . . ?
C436 C435 C434 118.4(8) . . ?
C436 C435 H435 120.8 . . ?
C434 C435 H435 120.8 . . ?
N431 C436 C435 123.7(9) . . ?
N431 C436 H436 118.1 . . ?
C435 C436 H436 118.1 . . ?
C445 N441 N442 111.2(7) . . ?
C445 N441 C446 127.3(7) . . ?
N442 N441 C446 121.5(7) . . ?
C443 N442 N441 104.4(6) . . ?
C443 N442 Co3 113.2(5) . . ?
N441 N442 Co3 141.6(5) . . ?
N442 C443 C444 110.8(7) . . ?
N442 C443 C432 117.7(7) . . ?
C444 C443 C432 131.5(8) . . ?
C445 C444 C443 105.1(8) . . ?
C445 C444 H444 127.5 . . ?
C443 C444 H444 127.5 . . ?
N441 C445 C444 108.5(8) . . ?
N441 C445 H445 125.7 . . ?
C444 C445 H445 125.7 . . ?
N441 C446 C456 114.4(7) . . ?
N441 C446 H44A 108.7 . . ?
C456 C446 H44A 108.7 . . ?
N441 C446 H44B 108.7 . . ?
C456 C446 H44B 108.7 . . ?
H44A C446 H44B 107.6 . . ?
C452 N451 C456 118.8(7) 3_766 . ?
N451 C452 C453 123.3(8) 3_766 . ?
N451 C452 C426 117.7(7) 3_766 . ?
C453 C452 C426 118.9(8) . . ?
C454 C453 C452 118.5(8) . . ?
C454 C453 H453 120.8 . . ?
C452 C453 H453 120.8 . . ?
C453 C454 C455 118.9(9) . 3_766 ?
C453 C454 H454 120.6 . . ?
C455 C454 H454 120.6 3_766 . ?
C456 C455 C454 119.0(9) . 3_766 ?
C456 C455 H455 120.5 . . ?
C454 C455 H455 120.5 3_766 . ?
N451 C456 C455 121.5(8) . . ?
N451 C456 C446 114.3(7) . . ?
C455 C456 C446 124.2(8) . . ?
C516 N511 C512 118.8(7) . . ?
C516 N511 Co2 126.2(5) . . ?
C512 N511 Co2 115.0(5) . . ?
N511 C512 C513 121.8(7) . . ?
N511 C512 C523 115.6(7) . . ?
C513 C512 C523 122.5(7) . . ?
C514 C513 C512 117.4(7) . . ?
C514 C513 H513 121.3 . . ?
C512 C513 H513 121.3 . . ?
C515 C514 C513 120.1(7) . . ?
C515 C514 H514 119.9 . . ?
C513 C514 H514 119.9 . . ?
C516 C515 C514 118.5(8) . . ?
C516 C515 H515 120.8 . . ?
C514 C515 H515 120.8 . . ?
N511 C516 C515 123.3(8) . . ?
N511 C516 H516 118.3 . . ?
C515 C516 H516 118.3 . . ?
C525 N521 N522 110.7(6) . . ?
C525 N521 C526 127.3(7) . . ?
N522 N521 C526 121.9(6) . . ?
C523 N522 N521 104.4(6) . . ?
C523 N522 Co2 113.5(5) . . ?
N521 N522 Co2 140.8(5) . . ?
N522 C523 C524 111.7(7) . . ?
N522 C523 C512 117.0(7) . . ?
C524 C523 C512 131.3(7) . . ?
C523 C524 C525 105.3(7) . . ?
C523 C524 H524 127.4 . . ?
C525 C524 H524 127.4 . . ?
N521 C525 C524 107.9(8) . . ?
N521 C525 H525 126.0 . . ?
C524 C525 H525 126.0 . . ?
N521 C526 C552 114.7(7) . . ?
N521 C526 H52A 108.6 . . ?
C552 C526 H52A 108.6 . . ?
N521 C526 H52B 108.6 . . ?
C552 C526 H52B 108.6 . . ?
H52A C526 H52B 107.6 . . ?
C532 N531 C536 118.5(7) . . ?
C532 N531 Co4 114.2(6) . . ?
C536 N531 Co4 125.5(6) . . ?
N531 C532 C533 121.9(8) . . ?
N531 C532 C543 116.1(7) . . ?
C533 C532 C543 122.0(8) . . ?
C534 C533 C532 119.2(9) . . ?
C534 C533 H533 120.4 . . ?
C532 C533 H533 120.4 . . ?
C533 C534 C535 118.9(9) . . ?
C533 C534 H534 120.5 . . ?
C535 C534 H534 120.5 . . ?
C534 C535 C536 119.8(9) . . ?
C534 C535 H535 120.1 . . ?
C536 C535 H535 120.1 . . ?
N531 C536 C535 121.6(8) . . ?
N531 C536 H536 119.2 . . ?
C535 C536 H536 119.2 . . ?
C545 N541 N542 110.3(8) . . ?
C545 N541 C546 126.7(8) . . ?
N542 N541 C546 122.8(7) . . ?
C543 N542 N541 105.7(7) . . ?
C543 N542 Co4 113.5(5) . . ?
N541 N542 Co4 139.9(6) . . ?
N542 C543 C544 110.8(8) . . ?
N542 C543 C532 116.9(7) . . ?
C544 C543 C532 132.3(9) . . ?
C545 C544 C543 104.4(8) . . ?
C545 C544 H544 127.8 . . ?
C543 C544 H544 127.8 . . ?
N541 C545 C544 108.8(8) . . ?
N541 C545 H545 125.6 . . ?
C544 C545 H545 125.6 . . ?
N541 C546 C556 114.1(7) . . ?
N541 C546 H54A 108.7 . . ?
C556 C546 H54A 108.7 . . ?
N541 C546 H54B 108.7 . . ?
C556 C546 H54B 108.7 . . ?
H54A C546 H54B 107.6 . . ?
C556 N551 C552 117.4(7) 3_766 . ?
N551 C552 C553 121.9(8) . . ?
N551 C552 C526 113.9(7) . . ?
C553 C552 C526 124.2(7) . . ?
C554 C553 C552 120.4(8) 3_766 . ?
C554 C553 H553 119.8 3_766 . ?
C552 C553 H553 119.8 . . ?
C553 C554 C555 118.4(9) 3_766 . ?
C553 C554 H554 120.8 3_766 . ?
C555 C554 H554 120.8 . . ?
C556 C555 C554 118.7(9) . . ?
C556 C555 H555 120.7 . . ?
C554 C555 H555 120.7 . . ?
N551 C556 C555 123.3(8) 3_766 . ?
N551 C556 C546 116.3(8) 3_766 . ?
C555 C556 C546 120.3(9) . . ?
C612 N611 C616 117.9(8) . . ?
C612 N611 Co3 114.6(5) . . ?
C616 N611 Co3 126.4(6) . . ?
N611 C612 C613 121.2(8) . . ?
N611 C612 C623 115.5(7) . . ?
C613 C612 C623 123.2(8) . . ?
C614 C613 C612 120.1(9) . . ?
C614 C613 H613 120.0 . . ?
C612 C613 H613 120.0 . . ?
C613 C614 C615 119.0(9) . . ?
C613 C614 H614 120.5 . . ?
C615 C614 H614 120.5 . . ?
C616 C615 C614 118.6(9) . . ?
C616 C615 H615 120.7 . . ?
C614 C615 H615 120.7 . . ?
N611 C616 C615 123.2(9) . . ?
N611 C616 H616 118.4 . . ?
C615 C616 H616 118.4 . . ?
C625 N621 N622 110.0(7) . . ?
C625 N621 C626 129.3(7) . . ?
N622 N621 C626 120.7(7) . . ?
C623 N622 N621 105.3(7) . . ?
C623 N622 Co3 114.0(6) . . ?
N621 N622 Co3 139.3(5) . . ?
N622 C623 C624 111.8(8) . . ?
N622 C623 C612 117.4(7) . . ?
C624 C623 C612 130.8(8) . . ?
C623 C624 C625 104.5(8) . . ?
C623 C624 H624 127.8 . . ?
C625 C624 H624 127.8 . . ?
N621 C625 C624 108.4(8) . . ?
N621 C625 H625 125.8 . . ?
C624 C625 H625 125.8 . . ?
C652 C626 N621 114.3(7) 3_766 . ?
C652 C626 H62A 108.7 3_766 . ?
N621 C626 H62A 108.7 . . ?
C652 C626 H62B 108.7 3_766 . ?
N621 C626 H62B 108.7 . . ?
H62A C626 H62B 107.6 . . ?
C636 N631 C632 117.6(8) . . ?
C636 N631 Co4 125.9(6) . . ?
C632 N631 Co4 116.1(6) . . ?
N631 C632 C633 122.5(8) . . ?
N631 C632 C643 114.2(7) . . ?
C633 C632 C643 123.2(8) . . ?
C634 C633 C632 118.4(9) . . ?
C634 C633 H633 120.8 . . ?
C632 C633 H633 120.8 . . ?
C635 C634 C633 120.3(10) . . ?
C635 C634 H634 119.9 . . ?
C633 C634 H634 119.9 . . ?
C634 C635 C636 118.1(10) . . ?
C634 C635 H635 120.9 . . ?
C636 C635 H635 120.9 . . ?
N631 C636 C635 122.9(9) . . ?
N631 C636 H636 118.5 . . ?
C635 C636 H636 118.5 . . ?
C645 N641 N642 110.1(7) . . ?
C645 N641 C646 128.2(7) . . ?
N642 N641 C646 121.6(6) . . ?
C643 N642 N641 105.3(6) . . ?
C643 N642 Co4 113.8(5) . . ?
N641 N642 Co4 140.5(5) . . ?
N642 C643 C644 110.7(8) . . ?
N642 C643 C632 117.8(7) . . ?
C644 C643 C632 131.6(8) . . ?
C645 C644 C643 105.7(8) . . ?
C645 C644 H644 127.1 . . ?
C643 C644 H644 127.1 . . ?
C644 C645 N641 108.2(8) . . ?
C644 C645 H645 125.9 . . ?
N641 C645 H645 125.9 . . ?
N641 C646 C656 113.6(7) . . ?
N641 C646 H64A 108.8 . . ?
C656 C646 H64A 108.8 . . ?
N641 C646 H64B 108.8 . . ?
C656 C646 H64B 108.8 . . ?
H64A C646 H64B 107.7 . . ?
C652 N651 C656 117.2(7) . . ?
N651 C652 C653 121.9(8) . . ?
N651 C652 C626 118.3(8) . 3_766 ?
C653 C652 C626 119.8(8) . 3_766 ?
C654 C653 C652 119.4(8) . . ?
C654 C653 H653 120.3 . . ?
C652 C653 H653 120.3 . . ?
C655 C654 C653 119.2(8) . . ?
C655 C654 H654 120.4 . . ?
C653 C654 H654 120.4 . . ?
C654 C655 C656 119.1(8) . . ?
C654 C655 H655 120.4 . . ?
C656 C655 H655 120.4 . . ?
N651 C656 C655 123.2(8) . . ?
N651 C656 C646 112.2(7) . . ?
C655 C656 C646 124.6(8) . . ?
F14 B11 F14 180.0(8) 3_766 . ?
F14 B11 F13 113.0(7) 3_766 . ?
F14 B11 F13 67.0(7) . . ?
F14 B11 F13 67.0(7) 3_766 3_766 ?
F14 B11 F13 113.0(7) . 3_766 ?
F13 B11 F13 179.997(4) . 3_766 ?
F14 B11 F15 109.8(7) 3_766 3_766 ?
F14 B11 F15 70.2(7) . 3_766 ?
F13 B11 F15 110.3(7) . 3_766 ?
F13 B11 F15 69.7(7) 3_766 3_766 ?
F14 B11 F15 70.2(7) 3_766 . ?
F14 B11 F15 109.8(7) . . ?
F13 B11 F15 69.7(7) . . ?
F13 B11 F15 110.3(7) 3_766 . ?
F15 B11 F15 179.996(4) 3_766 . ?
F14 B11 F12 72.2(7) 3_766 . ?
F14 B11 F12 107.8(7) . . ?
F13 B11 F12 71.0(7) . . ?
F13 B11 F12 109.0(7) 3_766 . ?
F15 B11 F12 73.3(7) 3_766 . ?
F15 B11 F12 106.7(7) . . ?
F14 B11 F12 107.8(7) 3_766 3_766 ?
F14 B11 F12 72.2(7) . 3_766 ?
F13 B11 F12 109.0(7) . 3_766 ?
F13 B11 F12 71.0(7) 3_766 3_766 ?
F15 B11 F12 106.7(7) 3_766 3_766 ?
F15 B11 F12 73.3(7) . 3_766 ?
F12 B11 F12 179.997(3) . 3_766 ?
B11 F12 F14 47.8(6) . 3_766 ?
B11 F12 F13 52.1(6) . . ?
F14 F12 F13 84.6(8) 3_766 . ?
B11 F12 F15 53.2(6) . 3_766 ?
F14 F12 F15 82.9(8) 3_766 3_766 ?
F13 F12 F15 86.5(8) . 3_766 ?
B11 F13 F14 52.4(6) . . ?
B11 F13 F15 57.5(6) . . ?
F14 F13 F15 92.2(9) . . ?
B11 F13 F12 56.9(6) . . ?
F14 F13 F12 89.8(9) . . ?
F15 F13 F12 91.4(8) . . ?
B11 F14 F13 60.6(7) . . ?
B11 F14 F15 61.0(7) . 3_766 ?
F13 F14 F15 100.6(10) . 3_766 ?
B11 F14 F12 60.0(6) . 3_766 ?
F13 F14 F12 97.9(10) . 3_766 ?
F15 F14 F12 95.1(9) 3_766 3_766 ?
B11 F15 F14 48.7(6) . 3_766 ?
B11 F15 F13 52.8(6) . . ?
F14 F15 F13 86.9(8) 3_766 . ?
B11 F15 F12 53.5(6) . 3_766 ?
F14 F15 F12 83.0(8) 3_766 3_766 ?
F13 F15 F12 86.8(8) . 3_766 ?
F24 B21 F25 109.8(8) . . ?
F24 B21 F22 110.4(8) . . ?
F25 B21 F22 109.4(8) . . ?
F24 B21 F23 108.6(8) . . ?
F25 B21 F23 109.4(8) . . ?
F22 B21 F23 109.3(8) . . ?
F34 B31 F35 112.4(11) . . ?
F34 B31 F32 109.0(10) . . ?
F35 B31 F32 109.5(11) . . ?
F34 B31 F33 109.5(11) . . ?
F35 B31 F33 108.3(10) . . ?
F32 B31 F33 108.1(11) . . ?
F45 B41 F42 111.0(11) . . ?
F45 B41 F44 113.0(11) . . ?
F42 B41 F44 110.4(11) . . ?
F45 B41 F43 107.9(11) . . ?
F42 B41 F43 104.5(10) . . ?
F44 B41 F43 109.6(11) . . ?
F54 B51 F55 110.7(10) . . ?
F54 B51 F53 109.2(10) . . ?
F55 B51 F53 109.1(10) . . ?
F54 B51 F52 109.8(10) . . ?
F55 B51 F52 110.1(9) . . ?
F53 B51 F52 107.8(9) . . ?
F63X B61X F64X 109.52(16) . . ?
F63X B61X F65X 109.47(16) . . ?
F64X B61X F65X 109.47(16) . . ?
F63X B61X F62X 109.46(16) . . ?
F64X B61X F62X 109.46(16) . . ?
F65X B61X F62X 109.44(16) . . ?
F62Y B61Y F63Y 109.52(16) . . ?
F62Y B61Y F64Y 109.52(16) . . ?
F63Y B61Y F64Y 109.43(16) . . ?
F62Y B61Y F65Y 109.43(16) . . ?
F63Y B61Y F65Y 109.47(16) . . ?
F64Y B61Y F65Y 109.45(16) . . ?
F73X B71X F72X 109.48(16) . . ?
F73X B71X F74X 109.47(16) . . ?
F72X B71X F74X 109.45(16) . . ?
F73X B71X F75X 109.47(16) . . ?
F72X B71X F75X 109.45(16) . . ?
F74X B71X F75X 109.50(16) . . ?
F74Y B71Y F73Y 109.51(16) . . ?
F74Y B71Y F72Y 109.48(16) . . ?
F73Y B71Y F72Y 109.44(16) . . ?
F74Y B71Y F75Y 109.46(16) . . ?
F73Y B71Y F75Y 109.48(16) . . ?
F72Y B71Y F75Y 109.46(16) . . ?
F85X B81X F83X 109.50(16) . . ?
F85X B81X F82X 109.48(16) . . ?
F83X B81X F82X 109.48(16) . . ?
F85X B81X F84X 109.46(16) . . ?
F83X B81X F84X 109.47(16) . . ?
F82X B81X F84X 109.44(16) . . ?
F83Y B81Y F85Y 109.48(16) . . ?
F83Y B81Y F82Y 109.47(16) . . ?
F85Y B81Y F82Y 109.48(16) . . ?
F83Y B81Y F84Y 109.47(16) . . ?
F85Y B81Y F84Y 109.46(16) . . ?
F82Y B81Y F84Y 109.46(16) . . ?
F84Z B81Z F82Z 109.47(16) . . ?
F84Z B81Z F83Z 109.48(16) . . ?
F82Z B81Z F83Z 109.47(16) . . ?
F84Z B81Z F85Z 109.46(16) . . ?
F82Z B81Z F85Z 109.47(16) . . ?
F83Z B81Z F85Z 109.47(16) . . ?
F93W B91W F94W 109.47(16) . . ?
F93W B91W F92W 109.48(16) . . ?
F94W B91W F92W 109.47(16) . . ?
F93W B91W F95W 109.47(16) . . ?
F94W B91W F95W 109.48(16) . . ?
F92W B91W F95W 109.46(16) . . ?
F92X B91X F93X 109.48(16) . . ?
F92X B91X F95X 109.45(16) . . ?
F93X B91X F95X 109.46(16) . . ?
F92X B91X F94X 109.48(16) . . ?
F93X B91X F94X 109.48(16) . . ?
F95X B91X F94X 109.48(16) . . ?
F92Y B91Y F94Y 109.47(16) . . ?
F92Y B91Y F95Y 109.48(16) . . ?
F94Y B91Y F95Y 109.47(16) . . ?
F92Y B91Y F93Y 109.47(16) . . ?
F94Y B91Y F93Y 109.47(16) . . ?
F95Y B91Y F93Y 109.47(16) . . ?
F93Z B91Z F95Z 109.49(16) . . ?
F93Z B91Z F92Z 109.47(16) . . ?
F95Z B91Z F92Z 109.47(16) . . ?
F93Z B91Z F94Z 109.46(16) . . ?
F95Z B91Z F94Z 109.46(16) . . ?
F92Z B91Z F94Z 109.48(16) . . ?

loop_
_geom_bond_atom_site_label_1
_geom_bond_atom_site_label_2
_geom_bond_distance
_geom_bond_site_symmetry_2
_geom_bond_publ_flag
Co1 N211 2.129(7) . ?
Co1 N311 2.143(7) . ?
Co1 N111 2.144(7) . ?
Co1 N222 2.146(7) . ?
Co1 N322 2.152(7) . ?
Co1 N122 2.169(7) . ?
Co2 N511 2.108(6) . ?
Co2 N411 2.120(6) . ?
Co2 N522 2.126(6) . ?
Co2 N422 2.131(7) . ?
Co2 N142 2.153(7) . ?
Co2 N131 2.191(7) . ?
Co3 N342 2.127(7) . ?
Co3 N431 2.128(7) . ?
Co3 N442 2.145(6) . ?
Co3 N622 2.150(7) . ?
Co3 N331 2.153(4) . ?
Co3 N611 2.163(7) . ?
Co4 N631 2.099(7) . ?
Co4 N642 2.115(6) . ?
Co4 N542 2.140(7) . ?
Co4 N531 2.146(7) . ?
Co4 N242 2.161(7) . ?
Co4 N231 2.176(6) . ?
N111 C112 1.347(11) . ?
N111 C116 1.357(12) . ?
C112 C113 1.399(13) . ?
C112 C123 1.446(13) . ?
C113 C114 1.391(16) . ?
C113 H113 0.9500 . ?
C114 C115 1.369(17) . ?
C114 H114 0.9500 . ?
C115 C116 1.367(14) . ?
C115 H115 0.9500 . ?
C116 H116 0.9500 . ?
N121 N122 1.341(10) . ?
N121 C125 1.358(11) . ?
N121 C126 1.473(11) . ?
N122 C123 1.361(10) . ?
C123 C124 1.386(13) . ?
C124 C125 1.398(13) . ?
C124 H124 0.9500 . ?
C125 H125 0.9500 . ?
C126 C152 1.512(12) . ?
C126 H12A 0.9900 . ?
C126 H12B 0.9900 . ?
N131 C136 1.341(11) . ?
N131 C132 1.363(10) . ?
C132 C133 1.379(12) . ?
C132 C143 1.444(12) . ?
C133 C134 1.357(15) . ?
C133 H133 0.9500 . ?
C134 C135 1.387(14) . ?
C134 H134 0.9500 . ?
C135 C136 1.382(13) . ?
C135 H135 0.9500 . ?
C136 H136 0.9500 . ?
N141 C145 1.334(11) . ?
N141 N142 1.356(10) . ?
N141 C146 1.436(11) . ?
N142 C143 1.346(10) . ?
C143 C144 1.397(12) . ?
C144 C145 1.369(14) . ?
C144 H144 0.9500 . ?
C145 H145 0.9500 . ?
C146 C156 1.523(12) . ?
C146 H14A 0.9900 . ?
C146 H14B 0.9900 . ?
N151 C152 1.344(10) . ?
N151 C156 1.345(10) . ?
C152 C153 1.359(12) . ?
C153 C154 1.363(13) . ?
C153 H153 0.9500 . ?
C154 C155 1.407(13) . ?
C154 H154 0.9500 . ?
C155 C156 1.343(12) . ?
C155 H155 0.9500 . ?
N211 C212 1.341(12) . ?
N211 C216 1.351(12) . ?
C212 C213 1.401(13) . ?
C212 C223 1.454(13) . ?
C213 C214 1.352(15) . ?
C213 H213 0.9500 . ?
C214 C215 1.396(16) . ?
C214 H214 0.9500 . ?
C215 C216 1.376(14) . ?
C215 H215 0.9500 . ?
C216 H216 0.9500 . ?
N221 C225 1.349(12) . ?
N221 N222 1.354(9) . ?
N221 C226 1.456(11) . ?
N222 C223 1.358(11) . ?
C223 C224 1.372(13) . ?
C224 C225 1.372(13) . ?
C224 H224 0.9500 . ?
C225 H225 0.9500 . ?
C226 C252 1.519(11) . ?
C226 H22A 0.9900 . ?
C226 H22B 0.9900 . ?
N231 C236 1.332(11) . ?
N231 C232 1.348(11) . ?
C232 C233 1.375(12) . ?
C232 C243 1.452(13) . ?
C233 C234 1.397(15) . ?
C233 H233 0.9500 . ?
C234 C235 1.372(16) . ?
C234 H234 0.9500 . ?
C235 C236 1.410(13) . ?
C235 H235 0.9500 . ?
C236 H236 0.9500 . ?
N241 C245 1.331(11) . ?
N241 N242 1.355(9) . ?
N241 C246 1.465(11) . ?
N242 C243 1.334(10) . ?
C243 C244 1.399(13) . ?
C244 C245 1.366(14) . ?
C244 H244 0.9500 . ?
C245 H245 0.9500 . ?
C246 C256 1.536(13) . ?
C246 H24A 0.9900 . ?
C246 H24B 0.9900 . ?
N251 C252 1.315(11) . ?
N251 C256 1.357(11) . ?
C252 C253 1.389(13) . ?
C253 C254 1.390(13) . ?
C253 H253 0.9500 . ?
C254 C255 1.367(13) . ?
C254 H254 0.9500 . ?
C255 C256 1.370(12) . ?
C255 H255 0.9500 . ?
N311 C316 1.341(11) . ?
N311 C312 1.377(11) . ?
C312 C313 1.359(13) . ?
C312 C323 1.457(12) . ?
C313 C314 1.350(13) . ?
C313 H313 0.9500 . ?
C314 C315 1.422(14) . ?
C314 H314 0.9500 . ?
C315 C316 1.362(13) . ?
C315 H315 0.9500 . ?
C316 H316 0.9500 . ?
N321 C325 1.345(11) . ?
N321 N322 1.349(9) . ?
N321 C326 1.465(11) . ?
N322 C323 1.331(10) . ?
C323 C324 1.382(12) . ?
C324 C325 1.362(13) . ?
C324 H324 0.9500 . ?
C325 H325 0.9500 . ?
C326 C352 1.503(12) . ?
C326 H32A 0.9900 . ?
C326 H32B 0.9900 . ?
N331 C332 1.3900 . ?
N331 C336 1.3900 . ?
C332 C333 1.3900 . ?
C332 C343 1.431(12) . ?
C333 C334 1.3900 . ?
C333 H333 0.9500 . ?
C334 C335 1.3900 . ?
C334 H334 0.9500 . ?
C335 C336 1.3900 . ?
C335 H335 0.9500 . ?
C336 H336 0.9500 . ?
N341 C345 1.340(14) . ?
N341 N342 1.353(10) . ?
N341 C346 1.475(13) . ?
N342 C343 1.330(12) . ?
C343 C344 1.394(15) . ?
C344 C345 1.357(18) . ?
C344 H344 0.9500 . ?
C345 H345 0.9500 . ?
C346 C356 1.501(13) . ?
C346 H34A 0.9900 . ?
C346 H34B 0.9900 . ?
N351 C356 1.336(12) . ?
N351 C352 1.359(11) . ?
C352 C353 1.379(12) . ?
C353 C354 1.384(13) . ?
C353 H353 0.9500 . ?
C354 C355 1.376(14) . ?
C354 H354 0.9500 . ?
C355 C356 1.395(14) . ?
C355 H355 0.9500 . ?
N411 C412 1.337(11) . ?
N411 C416 1.351(10) . ?
C412 C413 1.403(11) . ?
C412 C423 1.453(12) . ?
C413 C414 1.376(12) . ?
C413 H413 0.9500 . ?
C414 C415 1.368(13) . ?
C414 H414 0.9500 . ?
C415 C416 1.383(11) . ?
C415 H415 0.9500 . ?
C416 H416 0.9500 . ?
N421 C425 1.333(11) . ?
N421 N422 1.368(9) . ?
N421 C426 1.456(10) . ?
N422 C423 1.355(10) . ?
C423 C424 1.411(12) . ?
C424 C425 1.359(12) . ?
C424 H424 0.9500 . ?
C425 H425 0.9500 . ?
C426 C452 1.519(12) . ?
C426 H42A 0.9900 . ?
C426 H42B 0.9900 . ?
N431 C436 1.338(10) . ?
N431 C432 1.350(10) . ?
C432 C433 1.390(11) . ?
C432 C443 1.457(11) . ?
C433 C434 1.397(12) . ?
C433 H433 0.9500 . ?
C434 C435 1.383(13) . ?
C434 H434 0.9500 . ?
C435 C436 1.373(12) . ?
C435 H435 0.9500 . ?
C436 H436 0.9500 . ?
N441 C445 1.336(11) . ?
N441 N442 1.348(9) . ?
N441 C446 1.460(11) . ?
N442 C443 1.347(10) . ?
C443 C444 1.386(11) . ?
C444 C445 1.344(12) . ?
C444 H444 0.9500 . ?
C445 H445 0.9500 . ?
C446 C456 1.506(12) . ?
C446 H44A 0.9900 . ?
C446 H44B 0.9900 . ?
N451 C452 1.299(10) 3_766 ?
N451 C456 1.346(10) . ?
C452 N451 1.299(10) 3_766 ?
C452 C453 1.390(12) . ?
C453 C454 1.359(12) . ?
C453 H453 0.9500 . ?
C454 C455 1.388(12) 3_766 ?
C454 H454 0.9500 . ?
C455 C456 1.374(12) . ?
C455 C454 1.388(12) 3_766 ?
C455 H455 0.9500 . ?
N511 C516 1.326(10) . ?
N511 C512 1.358(10) . ?
C512 C513 1.400(11) . ?
C512 C523 1.457(11) . ?
C513 C514 1.392(11) . ?
C513 H513 0.9500 . ?
C514 C515 1.387(12) . ?
C514 H514 0.9500 . ?
C515 C516 1.365(11) . ?
C515 H515 0.9500 . ?
C516 H516 0.9500 . ?
N521 C525 1.342(10) . ?
N521 N522 1.369(8) . ?
N521 C526 1.450(10) . ?
N522 C523 1.351(9) . ?
C523 C524 1.367(11) . ?
C524 C525 1.377(12) . ?
C524 H524 0.9500 . ?
C525 H525 0.9500 . ?
C526 C552 1.499(12) . ?
C526 H52A 0.9900 . ?
C526 H52B 0.9900 . ?
N531 C532 1.325(10) . ?
N531 C536 1.353(10) . ?
C532 C533 1.406(12) . ?
C532 C543 1.458(12) . ?
C533 C534 1.362(13) . ?
C533 H533 0.9500 . ?
C534 C535 1.368(13) . ?
C534 H534 0.9500 . ?
C535 C536 1.383(12) . ?
C535 H535 0.9500 . ?
C536 H536 0.9500 . ?
N541 C545 1.360(12) . ?
N541 N542 1.362(9) . ?
N541 C546 1.449(11) . ?
N542 C543 1.348(11) . ?
C543 C544 1.415(12) . ?
C544 C545 1.369(13) . ?
C544 H544 0.9500 . ?
C545 H545 0.9500 . ?
C546 C556 1.514(12) . ?
C546 H54A 0.9900 . ?
C546 H54B 0.9900 . ?
N551 C556 1.335(11) 3_766 ?
N551 C552 1.344(10) . ?
C552 C553 1.381(12) . ?
C553 C554 1.351(13) 3_766 ?
C553 H553 0.9500 . ?
C554 C553 1.351(12) 3_766 ?
C554 C555 1.384(13) . ?
C554 H554 0.9500 . ?
C555 C556 1.375(13) . ?
C555 H555 0.9500 . ?
C556 N551 1.335(11) 3_766 ?
N611 C612 1.338(11) . ?
N611 C616 1.342(11) . ?
C612 C613 1.402(12) . ?
C612 C623 1.467(12) . ?
C613 C614 1.353(13) . ?
C613 H613 0.9500 . ?
C614 C615 1.378(14) . ?
C614 H614 0.9500 . ?
C615 C616 1.378(13) . ?
C615 H615 0.9500 . ?
C616 H616 0.9500 . ?
N621 C625 1.339(11) . ?
N621 N622 1.351(9) . ?
N621 C626 1.479(11) . ?
N622 C623 1.340(10) . ?
C623 C624 1.359(12) . ?
C624 C625 1.377(13) . ?
C624 H624 0.9500 . ?
C625 H625 0.9500 . ?
C626 C652 1.473(12) 3_766 ?
C626 H62A 0.9900 . ?
C626 H62B 0.9900 . ?
N631 C636 1.341(12) . ?
N631 C632 1.352(10) . ?
C632 C633 1.391(12) . ?
C632 C643 1.454(12) . ?
C633 C634 1.373(14) . ?
C633 H633 0.9500 . ?
C634 C635 1.372(14) . ?
C634 H634 0.9500 . ?
C635 C636 1.394(14) . ?
C635 H635 0.9500 . ?
C636 H636 0.9500 . ?
N641 C645 1.365(11) . ?
N641 N642 1.373(9) . ?
N641 C646 1.446(11) . ?
N642 C643 1.345(10) . ?
C643 C644 1.403(11) . ?
C644 C645 1.354(13) . ?
C644 H644 0.9500 . ?
C645 H645 0.9500 . ?
C646 C656 1.526(12) . ?
C646 H64A 0.9900 . ?
C646 H64B 0.9900 . ?
N651 C652 1.346(11) . ?
N651 C656 1.361(10) . ?
C652 C653 1.392(12) . ?
C652 C626 1.473(12) 3_766 ?
C653 C654 1.385(12) . ?
C653 H653 0.9500 . ?
C654 C655 1.356(12) . ?
C654 H654 0.9500 . ?
C655 C656 1.379(11) . ?
C655 H655 0.9500 . ?
B11 F14 1.278(12) 3_766 ?
B11 F14 1.278(12) . ?
B11 F13 1.406(12) . ?
B11 F13 1.406(13) 3_766 ?
B11 F15 1.488(13) 3_766 ?
B11 F15 1.488(13) . ?
B11 F12 1.493(12) . ?
B11 F12 1.493(12) 3_766 ?
F12 F14 1.641(17) 3_766 ?
F12 F13 1.685(17) . ?
F12 F15 1.780(18) 3_766 ?
F13 F14 1.486(17) . ?
F13 F15 1.656(17) . ?
F14 F15 1.600(17) 3_766 ?
F14 F12 1.641(17) 3_766 ?
F15 F14 1.600(17) 3_766 ?
F15 F12 1.780(18) 3_766 ?
B21 F24 1.383(12) . ?
B21 F25 1.384(13) . ?
B21 F22 1.385(11) . ?
B21 F23 1.406(12) . ?
B31 F34 1.360(15) . ?
B31 F35 1.365(15) . ?
B31 F32 1.382(15) . ?
B31 F33 1.393(15) . ?
B41 F45 1.366(15) . ?
B41 F42 1.369(16) . ?
B41 F44 1.375(13) . ?
B41 F43 1.423(17) . ?
B51 F54 1.375(14) . ?
B51 F55 1.384(14) . ?
B51 F53 1.388(14) . ?
B51 F52 1.394(13) . ?
B61X F63X 1.380(2) . ?
B61X F64X 1.380(2) . ?
B61X F65X 1.380(2) . ?
B61X F62X 1.380(2) . ?
B61Y F62Y 1.380(2) . ?
B61Y F63Y 1.380(2) . ?
B61Y F64Y 1.380(2) . ?
B61Y F65Y 1.380(2) . ?
B71X F73X 1.380(2) . ?
B71X F72X 1.380(2) . ?
B71X F74X 1.380(2) . ?
B71X F75X 1.380(2) . ?
B71Y F74Y 1.380(2) . ?
B71Y F73Y 1.380(2) . ?
B71Y F72Y 1.380(2) . ?
B71Y F75Y 1.380(2) . ?
B81X F85X 1.379(2) . ?
B81X F83X 1.379(2) . ?
B81X F82X 1.380(2) . ?
B81X F84X 1.380(2) . ?
B81Y F83Y 1.380(2) . ?
B81Y F85Y 1.380(2) . ?
B81Y F82Y 1.380(2) . ?
B81Y F84Y 1.380(2) . ?
B81Z F84Z 1.380(2) . ?
B81Z F82Z 1.380(2) . ?
B81Z F83Z 1.380(2) . ?
B81Z F85Z 1.380(2) . ?
B91W F93W 1.380(2) . ?
B91W F94W 1.380(2) . ?
B91W F92W 1.380(2) . ?
B91W F95W 1.380(2) . ?
B91X F92X 1.380(2) . ?
B91X F93X 1.380(2) . ?
B91X F95X 1.380(2) . ?
B91X F94X 1.380(2) . ?
B91Y F92Y 1.380(2) . ?
B91Y F94Y 1.380(2) . ?
B91Y F95Y 1.380(2) . ?
B91Y F93Y 1.380(2) . ?
B91Z F93Z 1.380(2) . ?
B91Z F95Z 1.380(2) . ?
B91Z F92Z 1.380(2) . ?
B91Z F94Z 1.380(2) . ?

loop_
_geom_torsion_atom_site_label_1
_geom_torsion_atom_site_label_2
_geom_torsion_atom_site_label_3
_geom_torsion_atom_site_label_4
_geom_torsion
_geom_torsion_site_symmetry_1
_geom_torsion_site_symmetry_2
_geom_torsion_site_symmetry_3
_geom_torsion_site_symmetry_4
_geom_torsion_publ_flag
N211 Co1 N111 C112 172.5(6) . . . . ?
N311 Co1 N111 C112 77.7(6) . . . . ?
N222 Co1 N111 C112 -111.2(6) . . . . ?
N322 Co1 N111 C112 60.3(19) . . . . ?
N122 Co1 N111 C112 -8.5(6) . . . . ?
N211 Co1 N111 C116 -8.7(9) . . . . ?
N311 Co1 N111 C116 -103.5(9) . . . . ?
N222 Co1 N111 C116 67.6(9) . . . . ?
N322 Co1 N111 C116 -120.8(16) . . . . ?
N122 Co1 N111 C116 170.3(9) . . . . ?
C116 N111 C112 C113 3.6(14) . . . . ?
Co1 N111 C112 C113 -177.5(7) . . . . ?
C116 N111 C112 C123 -176.8(9) . . . . ?
Co1 N111 C112 C123 2.2(10) . . . . ?
N111 C112 C113 C114 -1.3(15) . . . . ?
C123 C112 C113 C114 179.2(10) . . . . ?
C112 C113 C114 C115 -1.1(19) . . . . ?
C113 C114 C115 C116 1(2) . . . . ?
C112 N111 C116 C115 -3.8(17) . . . . ?
Co1 N111 C116 C115 177.4(9) . . . . ?
C114 C115 C116 N111 1(2) . . . . ?
C125 N121 N122 C123 0.4(9) . . . . ?
C126 N121 N122 C123 -173.5(7) . . . . ?
C125 N121 N122 Co1 -155.0(7) . . . . ?
C126 N121 N122 Co1 31.1(12) . . . . ?
N211 Co1 N122 N121 174.2(16) . . . . ?
N311 Co1 N122 N121 73.2(8) . . . . ?
N111 Co1 N122 N121 168.0(8) . . . . ?
N222 Co1 N122 N121 -105.9(8) . . . . ?
N322 Co1 N122 N121 -2.7(8) . . . . ?
N211 Co1 N122 C123 20(2) . . . . ?
N311 Co1 N122 C123 -81.3(6) . . . . ?
N111 Co1 N122 C123 13.6(6) . . . . ?
N222 Co1 N122 C123 99.6(6) . . . . ?
N322 Co1 N122 C123 -157.2(6) . . . . ?
N121 N122 C123 C124 -1.0(9) . . . . ?
Co1 N122 C123 C124 162.0(6) . . . . ?
N121 N122 C123 C112 179.7(7) . . . . ?
Co1 N122 C123 C112 -17.4(9) . . . . ?
N111 C112 C123 N122 10.6(12) . . . . ?
C113 C112 C123 N122 -169.8(8) . . . . ?
N111 C112 C123 C124 -168.5(9) . . . . ?
C113 C112 C123 C124 11.1(15) . . . . ?
N122 C123 C124 C125 1.2(10) . . . . ?
C112 C123 C124 C125 -179.6(9) . . . . ?
N122 N121 C125 C124 0.3(10) . . . . ?
C126 N121 C125 C124 173.8(8) . . . . ?
C123 C124 C125 N121 -0.9(10) . . . . ?
N122 N121 C126 C152 -98.0(9) . . . . ?
C125 N121 C126 C152 89.0(10) . . . . ?
N511 Co2 N131 C136 -93.6(7) . . . . ?
N411 Co2 N131 C136 85.1(7) . . . . ?
N522 Co2 N131 C136 -134(2) . . . . ?
N422 Co2 N131 C136 7.6(7) . . . . ?
N142 Co2 N131 C136 -179.6(7) . . . . ?
N511 Co2 N131 C132 100.9(6) . . . . ?
N411 Co2 N131 C132 -80.3(6) . . . . ?
N522 Co2 N131 C132 61(2) . . . . ?
N422 Co2 N131 C132 -157.9(5) . . . . ?
N142 Co2 N131 C132 14.9(5) . . . . ?
C136 N131 C132 C133 0.5(12) . . . . ?
Co2 N131 C132 C133 167.3(7) . . . . ?
C136 N131 C132 C143 178.2(7) . . . . ?
Co2 N131 C132 C143 -15.0(9) . . . . ?
N131 C132 C133 C134 -0.9(15) . . . . ?
C143 C132 C133 C134 -178.4(9) . . . . ?
C132 C133 C134 C135 1.0(16) . . . . ?
C133 C134 C135 C136 -0.6(16) . . . . ?
C132 N131 C136 C135 -0.1(12) . . . . ?
Co2 N131 C136 C135 -165.1(7) . . . . ?
C134 C135 C136 N131 0.2(14) . . . . ?
C145 N141 N142 C143 -0.8(9) . . . . ?
C146 N141 N142 C143 171.6(7) . . . . ?
C145 N141 N142 Co2 168.5(6) . . . . ?
C146 N141 N142 Co2 -19.1(12) . . . . ?
N511 Co2 N142 C143 -110.6(5) . . . . ?
N411 Co2 N142 C143 69.9(5) . . . . ?
N522 Co2 N142 C143 172.0(5) . . . . ?
N422 Co2 N142 C143 15.4(12) . . . . ?
N131 Co2 N142 C143 -12.6(5) . . . . ?
N511 Co2 N142 N141 80.7(8) . . . . ?
N411 Co2 N142 N141 -98.7(8) . . . . ?
N522 Co2 N142 N141 3.3(8) . . . . ?
N422 Co2 N142 N141 -153.2(8) . . . . ?
N131 Co2 N142 N141 178.8(8) . . . . ?
N141 N142 C143 C144 1.3(9) . . . . ?
Co2 N142 C143 C144 -171.1(6) . . . . ?
N141 N142 C143 C132 -178.6(7) . . . . ?
Co2 N142 C143 C132 9.1(9) . . . . ?
N131 C132 C143 N142 4.2(11) . . . . ?
C133 C132 C143 N142 -178.2(8) . . . . ?
N131 C132 C143 C144 -175.6(8) . . . . ?
C133 C132 C143 C144 2.0(15) . . . . ?
N142 C143 C144 C145 -1.2(10) . . . . ?
C132 C143 C144 C145 178.6(9) . . . . ?
N142 N141 C145 C144 0.0(11) . . . . ?
C146 N141 C145 C144 -171.5(8) . . . . ?
C143 C144 C145 N141 0.7(11) . . . . ?
C145 N141 C146 C156 85.6(11) . . . . ?
N142 N141 C146 C156 -85.1(9) . . . . ?
C156 N151 C152 C153 1.4(12) . . . . ?
C156 N151 C152 C126 176.5(7) . . . . ?
N121 C126 C152 N151 159.4(7) . . . . ?
N121 C126 C152 C153 -25.6(12) . . . . ?
N151 C152 C153 C154 -1.4(14) . . . . ?
C126 C152 C153 C154 -175.9(9) . . . . ?
C152 C153 C154 C155 0.9(14) . . . . ?
C153 C154 C155 C156 -0.5(15) . . . . ?
C154 C155 C156 N151 0.5(14) . . . . ?
C154 C155 C156 C146 -176.9(8) . . . . ?
C152 N151 C156 C155 -0.9(12) . . . . ?
C152 N151 C156 C146 176.7(7) . . . . ?
N141 C146 C156 C155 -13.7(12) . . . . ?
N141 C146 C156 N151 168.7(7) . . . . ?
N311 Co1 N211 C212 174.2(6) . . . . ?
N111 Co1 N211 C212 79.7(6) . . . . ?
N222 Co1 N211 C212 -8.2(6) . . . . ?
N322 Co1 N211 C212 -109.4(6) . . . . ?
N122 Co1 N211 C212 74(2) . . . . ?
N311 Co1 N211 C216 -4.9(8) . . . . ?
N111 Co1 N211 C216 -99.4(8) . . . . ?
N222 Co1 N211 C216 172.7(8) . . . . ?
N322 Co1 N211 C216 71.5(7) . . . . ?
N122 Co1 N211 C216 -105.4(19) . . . . ?
C216 N211 C212 C213 1.6(13) . . . . ?
Co1 N211 C212 C213 -177.6(7) . . . . ?
C216 N211 C212 C223 -179.7(8) . . . . ?
Co1 N211 C212 C223 1.1(10) . . . . ?
N211 C212 C213 C214 -2.1(15) . . . . ?
C223 C212 C213 C214 179.3(9) . . . . ?
C212 C213 C214 C215 1.0(17) . . . . ?
C213 C214 C215 C216 0.3(17) . . . . ?
C212 N211 C216 C215 -0.1(14) . . . . ?
Co1 N211 C216 C215 179.0(8) . . . . ?
C214 C215 C216 N211 -0.8(16) . . . . ?
C225 N221 N222 C223 1.2(9) . . . . ?
C226 N221 N222 C223 -174.4(7) . . . . ?
C225 N221 N222 Co1 -152.8(7) . . . . ?
C226 N221 N222 Co1 31.6(11) . . . . ?
N211 Co1 N222 N221 166.9(8) . . . . ?
N311 Co1 N222 N221 -179(40) . . . . ?
N111 Co1 N222 N221 72.3(8) . . . . ?
N322 Co1 N222 N221 -106.2(8) . . . . ?
N122 Co1 N222 N221 -4.1(8) . . . . ?
N211 Co1 N222 C223 14.1(5) . . . . ?
N311 Co1 N222 C223 28.7(19) . . . . ?
N111 Co1 N222 C223 -80.5(6) . . . . ?
N322 Co1 N222 C223 101.0(6) . . . . ?
N122 Co1 N222 C223 -156.8(5) . . . . ?
N221 N222 C223 C224 -0.7(9) . . . . ?
Co1 N222 C223 C224 160.9(6) . . . . ?
N221 N222 C223 C212 179.6(7) . . . . ?
Co1 N222 C223 C212 -18.7(9) . . . . ?
N211 C212 C223 N222 12.1(11) . . . . ?
C213 C212 C223 N222 -169.2(8) . . . . ?
N211 C212 C223 C224 -167.4(9) . . . . ?
C213 C212 C223 C224 11.2(15) . . . . ?
N222 C223 C224 C225 0.0(10) . . . . ?
C212 C223 C224 C225 179.6(9) . . . . ?
N222 N221 C225 C224 -1.2(9) . . . . ?
C226 N221 C225 C224 174.0(7) . . . . ?
C223 C224 C225 N221 0.7(9) . . . . ?
C225 N221 C226 C252 90.1(10) . . . . ?
N222 N221 C226 C252 -95.1(9) . . . . ?
N631 Co4 N231 C236 -87.4(8) . . . . ?
N642 Co4 N231 C236 -126(2) . . . . ?
N542 Co4 N231 C236 14.5(8) . . . . ?
N531 Co4 N231 C236 90.8(8) . . . . ?
N242 Co4 N231 C236 -176.5(8) . . . . ?
N631 Co4 N231 C232 103.2(6) . . . . ?
N642 Co4 N231 C232 65(3) . . . . ?
N542 Co4 N231 C232 -154.9(6) . . . . ?
N531 Co4 N231 C232 -78.7(6) . . . . ?
N242 Co4 N231 C232 14.1(6) . . . . ?
C236 N231 C232 C233 -2.8(14) . . . . ?
Co4 N231 C232 C233 167.6(8) . . . . ?
C236 N231 C232 C243 175.2(8) . . . . ?
Co4 N231 C232 C243 -14.4(10) . . . . ?
N231 C232 C233 C234 1.2(17) . . . . ?
C243 C232 C233 C234 -176.7(10) . . . . ?
C232 C233 C234 C235 1.7(18) . . . . ?
C233 C234 C235 C236 -2.7(18) . . . . ?
C232 N231 C236 C235 1.7(14) . . . . ?
Co4 N231 C236 C235 -167.5(8) . . . . ?
C234 C235 C236 N231 1.0(17) . . . . ?
C245 N241 N242 C243 1.2(10) . . . . ?
C246 N241 N242 C243 172.3(8) . . . . ?
C245 N241 N242 Co4 170.3(7) . . . . ?
C246 N241 N242 Co4 -18.6(12) . . . . ?
N631 Co4 N242 C243 -109.1(6) . . . . ?
N642 Co4 N242 C243 173.3(6) . . . . ?
N542 Co4 N242 C243 27.5(13) . . . . ?
N531 Co4 N242 C243 70.8(6) . . . . ?
N231 Co4 N242 C243 -11.6(6) . . . . ?
N631 Co4 N242 N241 82.4(8) . . . . ?
N642 Co4 N242 N241 4.8(9) . . . . ?
N542 Co4 N242 N241 -141.0(9) . . . . ?
N531 Co4 N242 N241 -97.7(8) . . . . ?
N231 Co4 N242 N241 180(100) . . . . ?
N241 N242 C243 C244 1.8(10) . . . . ?
Co4 N242 C243 C244 -170.4(6) . . . . ?
N241 N242 C243 C232 -179.6(8) . . . . ?
Co4 N242 C243 C232 8.2(10) . . . . ?
N231 C232 C243 N242 4.1(12) . . . . ?
C233 C232 C243 N242 -177.8(10) . . . . ?
N231 C232 C243 C244 -177.6(10) . . . . ?
C233 C232 C243 C244 0.5(17) . . . . ?
N242 C243 C244 C245 -3.9(11) . . . . ?
C232 C243 C244 C245 177.7(10) . . . . ?
N242 N241 C245 C244 -3.7(11) . . . . ?
C246 N241 C245 C244 -173.9(9) . . . . ?
C243 C244 C245 N241 4.5(12) . . . . ?
C245 N241 C246 C256 85.2(11) . . . . ?
N242 N241 C246 C256 -84.2(9) . . . . ?
C256 N251 C252 C253 -0.8(13) . . . . ?
C256 N251 C252 C226 176.2(7) . . . . ?
N221 C226 C252 N251 159.7(7) . . . . ?
N221 C226 C252 C253 -23.2(12) . . . . ?
N251 C252 C253 C254 3.7(14) . . . . ?
C226 C252 C253 C254 -173.1(8) . . . . ?
C252 C253 C254 C255 -4.6(15) . . . . ?
C253 C254 C255 C256 2.7(15) . . . . ?
C252 N251 C256 C255 -1.4(13) . . . . ?
C252 N251 C256 C246 177.5(7) . . . . ?
C254 C255 C256 N251 0.5(14) . . . . ?
C254 C255 C256 C246 -178.3(9) . . . . ?
N241 C246 C256 N251 171.4(7) . . . . ?
N241 C246 C256 C255 -9.8(12) . . . . ?
N211 Co1 N311 C316 -99.1(7) . . . . ?
N111 Co1 N311 C316 -4.6(8) . . . . ?
N222 Co1 N311 C316 -113.3(16) . . . . ?
N322 Co1 N311 C316 172.4(8) . . . . ?
N122 Co1 N311 C316 72.1(7) . . . . ?
N211 Co1 N311 C312 83.0(6) . . . . ?
N111 Co1 N311 C312 177.6(6) . . . . ?
N222 Co1 N311 C312 68.8(19) . . . . ?
N322 Co1 N311 C312 -5.4(6) . . . . ?
N122 Co1 N311 C312 -105.8(6) . . . . ?
C316 N311 C312 C313 1.0(12) . . . . ?
Co1 N311 C312 C313 179.1(7) . . . . ?
C316 N311 C312 C323 179.6(7) . . . . ?
Co1 N311 C312 C323 -2.3(9) . . . . ?
N311 C312 C313 C314 -0.6(14) . . . . ?
C323 C312 C313 C314 -178.9(9) . . . . ?
C312 C313 C314 C315 0.1(15) . . . . ?
C313 C314 C315 C316 -0.2(15) . . . . ?
C312 N311 C316 C315 -1.1(13) . . . . ?
Co1 N311 C316 C315 -179.0(7) . . . . ?
C314 C315 C316 N311 0.7(15) . . . . ?
C325 N321 N322 C323 -0.9(9) . . . . ?
C326 N321 N322 C323 -174.7(7) . . . . ?
C325 N321 N322 Co1 -154.9(7) . . . . ?
C326 N321 N322 Co1 31.3(12) . . . . ?
N211 Co1 N322 C323 -81.7(6) . . . . ?
N311 Co1 N322 C323 13.0(6) . . . . ?
N111 Co1 N322 C323 30.9(19) . . . . ?
N222 Co1 N322 C323 -157.8(6) . . . . ?
N122 Co1 N322 C323 97.9(6) . . . . ?
N211 Co1 N322 N321 70.9(8) . . . . ?
N311 Co1 N322 N321 165.6(8) . . . . ?
N111 Co1 N322 N321 -176.6(14) . . . . ?
N222 Co1 N322 N321 -5.2(8) . . . . ?
N122 Co1 N322 N321 -109.6(8) . . . . ?
N321 N322 C323 C324 1.7(10) . . . . ?
Co1 N322 C323 C324 163.1(6) . . . . ?
N321 N322 C323 C312 179.3(7) . . . . ?
Co1 N322 C323 C312 -19.3(10) . . . . ?
C313 C312 C323 N322 -166.8(9) . . . . ?
N311 C312 C323 N322 14.7(11) . . . . ?
C313 C312 C323 C324 10.3(16) . . . . ?
N311 C312 C323 C324 -168.2(9) . . . . ?
N322 C323 C324 C325 -1.8(11) . . . . ?
C312 C323 C324 C325 -179.1(9) . . . . ?
N322 N321 C325 C324 -0.1(10) . . . . ?
C326 N321 C325 C324 173.2(8) . . . . ?
C323 C324 C325 N321 1.1(10) . . . . ?
C325 N321 C326 C352 91.2(11) . . . . ?
N322 N321 C326 C352 -96.0(9) . . . . ?
N342 Co3 N331 C332 13.6(4) . . . . ?
N431 Co3 N331 C332 102.1(4) . . . . ?
N442 Co3 N331 C332 87.7(17) . . . . ?
N622 Co3 N331 C332 -154.9(4) . . . . ?
N611 Co3 N331 C332 -78.8(4) . . . . ?
N342 Co3 N331 C336 -171.5(4) . . . . ?
N431 Co3 N331 C336 -83.0(4) . . . . ?
N442 Co3 N331 C336 -97.4(16) . . . . ?
N622 Co3 N331 C336 19.9(4) . . . . ?
N611 Co3 N331 C336 96.1(4) . . . . ?
C336 N331 C332 C333 0.0 . . . . ?
Co3 N331 C332 C333 175.2(4) . . . . ?
C336 N331 C332 C343 174.9(7) . . . . ?
Co3 N331 C332 C343 -9.9(7) . . . . ?
N331 C332 C333 C334 0.0 . . . . ?
C343 C332 C333 C334 -174.3(8) . . . . ?
C332 C333 C334 C335 0.0 . . . . ?
C333 C334 C335 C336 0.0 . . . . ?
C334 C335 C336 N331 0.0 . . . . ?
C332 N331 C336 C335 0.0 . . . . ?
Co3 N331 C336 C335 -174.6(5) . . . . ?
C345 N341 N342 C343 0.7(11) . . . . ?
C346 N341 N342 C343 168.6(9) . . . . ?
C345 N341 N342 Co3 159.1(8) . . . . ?
C346 N341 N342 Co3 -33.0(13) . . . . ?
N431 Co3 N342 C343 -110.3(7) . . . . ?
N442 Co3 N342 C343 172.7(7) . . . . ?
N622 Co3 N342 C343 25.1(13) . . . . ?
N331 Co3 N342 C343 -15.8(7) . . . . ?
N611 Co3 N342 C343 70.6(7) . . . . ?
N431 Co3 N342 N341 92.8(9) . . . . ?
N442 Co3 N342 N341 15.7(9) . . . . ?
N622 Co3 N342 N341 -131.8(9) . . . . ?
N331 Co3 N342 N341 -172.7(9) . . . . ?
N611 Co3 N342 N341 -86.3(9) . . . . ?
N341 N342 C343 C344 0.4(12) . . . . ?
Co3 N342 C343 C344 -163.7(8) . . . . ?
N341 N342 C343 C332 -179.9(8) . . . . ?
Co3 N342 C343 C332 16.1(11) . . . . ?
C333 C332 C343 N342 170.6(7) . . . . ?
N331 C332 C343 N342 -4.0(11) . . . . ?
C333 C332 C343 C344 -9.7(16) . . . . ?
N331 C332 C343 C344 175.7(11) . . . . ?
N342 C343 C344 C345 -1.2(15) . . . . ?
C332 C343 C344 C345 179.1(11) . . . . ?
N342 N341 C345 C344 -1.5(15) . . . . ?
C346 N341 C345 C344 -168.0(11) . . . . ?
C343 C344 C345 N341 1.6(15) . . . . ?
C345 N341 C346 C356 88.6(13) . . . . ?
N342 N341 C346 C356 -76.9(11) . . . . ?
C356 N351 C352 C353 -1.6(12) . . . . ?
C356 N351 C352 C326 177.5(7) . . . . ?
N321 C326 C352 N351 158.7(7) . . . . ?
N321 C326 C352 C353 -22.1(12) . . . . ?
N351 C352 C353 C354 2.7(13) . . . . ?
C326 C352 C353 C354 -176.3(8) . . . . ?
C352 C353 C354 C355 -2.2(14) . . . . ?
C353 C354 C355 C356 0.8(14) . . . . ?
C352 N351 C356 C355 0.1(13) . . . . ?
C352 N351 C356 C346 178.6(7) . . . . ?
C354 C355 C356 N351 0.3(14) . . . . ?
C354 C355 C356 C346 -178.1(9) . . . . ?
N341 C346 C356 N351 165.4(8) . . . . ?
N341 C346 C356 C355 -16.0(13) . . . . ?
N511 Co2 N411 C412 47(11) . . . . ?
N522 Co2 N411 C412 105.9(6) . . . . ?
N422 Co2 N411 C412 13.9(5) . . . . ?
N142 Co2 N411 C412 -153.2(6) . . . . ?
N131 Co2 N411 C412 -78.1(6) . . . . ?
N511 Co2 N411 C416 -146(10) . . . . ?
N522 Co2 N411 C416 -86.9(7) . . . . ?
N422 Co2 N411 C416 -178.9(7) . . . . ?
N142 Co2 N411 C416 14.0(7) . . . . ?
N131 Co2 N411 C416 89.1(7) . . . . ?
C416 N411 C412 C413 -1.3(11) . . . . ?
Co2 N411 C412 C413 167.1(6) . . . . ?
C416 N411 C412 C423 179.1(7) . . . . ?
Co2 N411 C412 C423 -12.5(9) . . . . ?
N411 C412 C413 C414 -1.9(13) . . . . ?
C423 C412 C413 C414 177.6(8) . . . . ?
C412 C413 C414 C415 4.5(13) . . . . ?
C413 C414 C415 C416 -3.7(13) . . . . ?
C412 N411 C416 C415 2.1(11) . . . . ?
Co2 N411 C416 C415 -164.6(6) . . . . ?
C414 C415 C416 N411 0.3(12) . . . . ?
C425 N421 N422 C423 1.4(9) . . . . ?
C426 N421 N422 C423 177.3(7) . . . . ?
C425 N421 N422 Co2 166.2(7) . . . . ?
C426 N421 N422 Co2 -17.9(12) . . . . ?
N511 Co2 N422 C423 167.8(5) . . . . ?
N411 Co2 N422 C423 -13.1(5) . . . . ?
N522 Co2 N422 C423 -113.7(5) . . . . ?
N142 Co2 N422 C423 43.2(12) . . . . ?
N131 Co2 N422 C423 70.3(5) . . . . ?
N511 Co2 N422 N421 3.7(8) . . . . ?
N411 Co2 N422 N421 -177.2(8) . . . . ?
N522 Co2 N422 N421 82.2(8) . . . . ?
N142 Co2 N422 N421 -120.9(10) . . . . ?
N131 Co2 N422 N421 -93.9(8) . . . . ?
N421 N422 C423 C424 -0.6(9) . . . . ?
Co2 N422 C423 C424 -170.6(6) . . . . ?
N421 N422 C423 C412 -179.0(7) . . . . ?
Co2 N422 C423 C412 11.0(9) . . . . ?
N411 C412 C423 N422 0.8(11) . . . . ?
C413 C412 C423 N422 -178.8(7) . . . . ?
N411 C412 C423 C424 -177.1(9) . . . . ?
C413 C412 C423 C424 3.3(15) . . . . ?
N422 C423 C424 C425 -0.2(10) . . . . ?
C412 C423 C424 C425 177.8(9) . . . . ?
N422 N421 C425 C424 -1.6(10) . . . . ?
C426 N421 C425 C424 -177.2(8) . . . . ?
C423 C424 C425 N421 1.1(11) . . . . ?
C425 N421 C426 C452 81.4(11) . . . . ?
N422 N421 C426 C452 -93.8(9) . . . . ?
N342 Co3 N431 C436 70.8(7) . . . . ?
N442 Co3 N431 C436 172.9(7) . . . . ?
N622 Co3 N431 C436 -96.5(7) . . . . ?
N331 Co3 N431 C436 -4.9(7) . . . . ?
N611 Co3 N431 C436 -147(10) . . . . ?
N342 Co3 N431 C432 -102.9(6) . . . . ?
N442 Co3 N431 C432 -0.8(5) . . . . ?
N622 Co3 N431 C432 89.8(6) . . . . ?
N331 Co3 N431 C432 -178.6(6) . . . . ?
N611 Co3 N431 C432 39(10) . . . . ?
C436 N431 C432 C433 0.8(12) . . . . ?
Co3 N431 C432 C433 175.0(6) . . . . ?
C436 N431 C432 C443 -178.8(7) . . . . ?
Co3 N431 C432 C443 -4.6(9) . . . . ?
N431 C432 C433 C434 -1.6(12) . . . . ?
C443 C432 C433 C434 178.0(8) . . . . ?
C432 C433 C434 C435 0.8(13) . . . . ?
C433 C434 C435 C436 0.6(14) . . . . ?
C432 N431 C436 C435 0.7(13) . . . . ?
Co3 N431 C436 C435 -172.8(7) . . . . ?
C434 C435 C436 N431 -1.5(15) . . . . ?
C445 N441 N442 C443 1.1(9) . . . . ?
C446 N441 N442 C443 -177.8(7) . . . . ?
C445 N441 N442 Co3 -167.5(7) . . . . ?
C446 N441 N442 Co3 13.5(12) . . . . ?
N342 Co3 N442 C443 93.3(5) . . . . ?
N431 Co3 N442 C443 6.4(5) . . . . ?
N622 Co3 N442 C443 -96.1(5) . . . . ?
N331 Co3 N442 C443 21.1(19) . . . . ?
N611 Co3 N442 C443 -172.6(5) . . . . ?
N342 Co3 N442 N441 -98.7(8) . . . . ?
N431 Co3 N442 N441 174.4(8) . . . . ?
N622 Co3 N442 N441 71.9(8) . . . . ?
N331 Co3 N442 N441 -170.9(13) . . . . ?
N611 Co3 N442 N441 -4.6(8) . . . . ?
N441 N442 C443 C444 -1.4(8) . . . . ?
Co3 N442 C443 C444 170.9(5) . . . . ?
N441 N442 C443 C432 176.6(7) . . . . ?
Co3 N442 C443 C432 -11.0(9) . . . . ?
N431 C432 C443 N442 10.6(10) . . . . ?
C433 C432 C443 N442 -169.0(7) . . . . ?
N431 C432 C443 C444 -171.8(8) . . . . ?
C433 C432 C443 C444 8.6(14) . . . . ?
N442 C443 C444 C445 1.2(10) . . . . ?
C432 C443 C444 C445 -176.5(8) . . . . ?
N442 N441 C445 C444 -0.4(10) . . . . ?
C446 N441 C445 C444 178.5(8) . . . . ?
C443 C444 C445 N441 -0.5(10) . . . . ?
C445 N441 C446 C456 97.4(10) . . . . ?
N442 N441 C446 C456 -83.9(10) . . . . ?
N421 C426 C452 N451 -30.7(11) . . . 3_766 ?
N421 C426 C452 C453 152.9(8) . . . . ?
N451 C452 C453 C454 -0.8(13) 3_766 . . . ?
C426 C452 C453 C454 175.4(8) . . . . ?
C452 C453 C454 C455 1.4(13) . . . 3_766 ?
C452 N451 C456 C455 1.6(12) 3_766 . . . ?
C452 N451 C456 C446 -179.7(7) 3_766 . . . ?
C454 C455 C456 N451 -2.3(12) 3_766 . . . ?
C454 C455 C456 C446 179.2(8) 3_766 . . . ?
N441 C446 C456 N451 171.6(7) . . . . ?
N441 C446 C456 C455 -9.8(12) . . . . ?
N411 Co2 N511 C516 -127(10) . . . . ?
N522 Co2 N511 C516 173.7(7) . . . . ?
N422 Co2 N511 C516 -94.3(7) . . . . ?
N142 Co2 N511 C516 73.0(7) . . . . ?
N131 Co2 N511 C516 -2.2(7) . . . . ?
N411 Co2 N511 C512 55(11) . . . . ?
N522 Co2 N511 C512 -3.8(5) . . . . ?
N422 Co2 N511 C512 88.3(6) . . . . ?
N142 Co2 N511 C512 -104.5(6) . . . . ?
N131 Co2 N511 C512 -179.7(5) . . . . ?
C516 N511 C512 C513 -1.4(11) . . . . ?
Co2 N511 C512 C513 176.2(6) . . . . ?
C516 N511 C512 C523 -178.5(7) . . . . ?
Co2 N511 C512 C523 -0.8(9) . . . . ?
N511 C512 C513 C514 0.2(12) . . . . ?
C523 C512 C513 C514 177.1(8) . . . . ?
C512 C513 C514 C515 1.1(13) . . . . ?
C513 C514 C515 C516 -1.2(14) . . . . ?
C512 N511 C516 C515 1.4(13) . . . . ?
Co2 N511 C516 C515 -176.0(7) . . . . ?
C514 C515 C516 N511 -0.1(14) . . . . ?
C525 N521 N522 C523 -0.2(9) . . . . ?
C526 N521 N522 C523 -176.8(7) . . . . ?
C525 N521 N522 Co2 -165.3(7) . . . . ?
C526 N521 N522 Co2 18.1(12) . . . . ?
N511 Co2 N522 C523 8.1(5) . . . . ?
N411 Co2 N522 C523 -170.6(5) . . . . ?
N422 Co2 N522 C523 -92.3(5) . . . . ?
N142 Co2 N522 C523 93.9(5) . . . . ?
N131 Co2 N522 C523 49(2) . . . . ?
N511 Co2 N522 N521 172.4(8) . . . . ?
N411 Co2 N522 N521 -6.3(8) . . . . ?
N422 Co2 N522 N521 72.0(8) . . . . ?
N142 Co2 N522 N521 -101.9(8) . . . . ?
N131 Co2 N522 N521 -147(2) . . . . ?
N521 N522 C523 C524 0.1(9) . . . . ?
Co2 N522 C523 C524 169.9(6) . . . . ?
N521 N522 C523 C512 179.0(6) . . . . ?
Co2 N522 C523 C512 -11.2(8) . . . . ?
N511 C512 C523 N522 8.2(10) . . . . ?
C513 C512 C523 N522 -168.8(7) . . . . ?
N511 C512 C523 C524 -173.2(9) . . . . ?
C513 C512 C523 C524 9.7(14) . . . . ?
N522 C523 C524 C525 0.0(10) . . . . ?
C512 C523 C524 C525 -178.6(8) . . . . ?
N522 N521 C525 C524 0.2(10) . . . . ?
C526 N521 C525 C524 176.6(8) . . . . ?
C523 C524 C525 N521 -0.1(10) . . . . ?
C525 N521 C526 C552 100.8(10) . . . . ?
N522 N521 C526 C552 -83.3(9) . . . . ?
N631 Co4 N531 C532 24(8) . . . . ?
N642 Co4 N531 C532 106.5(5) . . . . ?
N542 Co4 N531 C532 15.3(5) . . . . ?
N242 Co4 N531 C532 -152.4(5) . . . . ?
N231 Co4 N531 C532 -77.3(5) . . . . ?
N631 Co4 N531 C536 -171(7) . . . . ?
N642 Co4 N531 C536 -88.9(6) . . . . ?
N542 Co4 N531 C536 179.8(6) . . . . ?
N242 Co4 N531 C536 12.1(6) . . . . ?
N231 Co4 N531 C536 87.2(6) . . . . ?
C536 N531 C532 C533 -1.0(11) . . . . ?
Co4 N531 C532 C533 164.8(6) . . . . ?
C536 N531 C532 C543 178.6(6) . . . . ?
Co4 N531 C532 C543 -15.7(8) . . . . ?
N531 C532 C533 C534 -0.7(12) . . . . ?
C543 C532 C533 C534 179.7(8) . . . . ?
C532 C533 C534 C535 2.1(13) . . . . ?
C533 C534 C535 C536 -1.9(13) . . . . ?
C532 N531 C536 C535 1.2(11) . . . . ?
Co4 N531 C536 C535 -162.8(6) . . . . ?
C534 C535 C536 N531 0.2(12) . . . . ?
C545 N541 N542 C543 0.2(8) . . . . ?
C546 N541 N542 C543 176.2(7) . . . . ?
C545 N541 N542 Co4 168.1(6) . . . . ?
C546 N541 N542 Co4 -15.9(12) . . . . ?
N631 Co4 N542 C543 167.8(5) . . . . ?
N642 Co4 N542 C543 -114.0(5) . . . . ?
N531 Co4 N542 C543 -12.4(5) . . . . ?
N242 Co4 N542 C543 32.4(12) . . . . ?
N231 Co4 N542 C543 70.0(5) . . . . ?
N631 Co4 N542 N541 0.5(8) . . . . ?
N642 Co4 N542 N541 78.7(8) . . . . ?
N531 Co4 N542 N541 -179.8(8) . . . . ?
N242 Co4 N542 N541 -135.0(9) . . . . ?
N231 Co4 N542 N541 -97.3(8) . . . . ?
N541 N542 C543 C544 -0.5(8) . . . . ?
Co4 N542 C543 C544 -172.0(5) . . . . ?
N541 N542 C543 C532 -179.9(6) . . . . ?
Co4 N542 C543 C532 8.6(8) . . . . ?
N531 C532 C543 N542 4.8(10) . . . . ?
C533 C532 C543 N542 -175.7(7) . . . . ?
N531 C532 C543 C544 -174.4(8) . . . . ?
C533 C532 C543 C544 5.1(13) . . . . ?
N542 C543 C544 C545 0.6(9) . . . . ?
C532 C543 C544 C545 179.8(8) . . . . ?
N542 N541 C545 C544 0.2(10) . . . . ?
C546 N541 C545 C544 -175.6(8) . . . . ?
C543 C544 C545 N541 -0.5(9) . . . . ?
C545 N541 C546 C556 85.5(10) . . . . ?
N542 N541 C546 C556 -89.9(10) . . . . ?
C556 N551 C552 C553 -0.4(12) 3_766 . . . ?
C556 N551 C552 C526 179.3(7) 3_766 . . . ?
N521 C526 C552 N551 167.8(6) . . . . ?
N521 C526 C552 C553 -12.4(11) . . . . ?
N551 C552 C553 C554 -0.3(13) . . . 3_766 ?
C526 C552 C553 C554 180.0(8) . . . 3_766 ?
C553 C554 C555 C556 -1.2(13) 3_766 . . . ?
C554 C555 C556 N551 2.1(13) . . . 3_766 ?
C554 C555 C556 C546 177.2(8) . . . . ?
N541 C546 C556 N551 -32.8(11) . . . 3_766 ?
N541 C546 C556 C555 151.8(8) . . . . ?
N342 Co3 N611 C612 -153.8(6) . . . . ?
N431 Co3 N611 C612 64(10) . . . . ?
N442 Co3 N611 C612 103.9(6) . . . . ?
N622 Co3 N611 C612 13.2(6) . . . . ?
N331 Co3 N611 C612 -78.1(6) . . . . ?
N342 Co3 N611 C616 13.7(7) . . . . ?
N431 Co3 N611 C616 -128(10) . . . . ?
N442 Co3 N611 C616 -88.6(7) . . . . ?
N622 Co3 N611 C616 -179.2(8) . . . . ?
N331 Co3 N611 C616 89.4(7) . . . . ?
C616 N611 C612 C613 -0.1(12) . . . . ?
Co3 N611 C612 C613 168.6(6) . . . . ?
C616 N611 C612 C623 179.4(8) . . . . ?
Co3 N611 C612 C623 -12.0(9) . . . . ?
N611 C612 C613 C614 -0.3(13) . . . . ?
C623 C612 C613 C614 -179.7(8) . . . . ?
C612 C613 C614 C615 1.2(14) . . . . ?
C613 C614 C615 C616 -1.8(14) . . . . ?
C612 N611 C616 C615 -0.5(13) . . . . ?
Co3 N611 C616 C615 -167.7(7) . . . . ?
C614 C615 C616 N611 1.4(15) . . . . ?
C625 N621 N622 C623 -0.2(9) . . . . ?
C626 N621 N622 C623 177.8(7) . . . . ?
C625 N621 N622 Co3 164.7(7) . . . . ?
C626 N621 N622 Co3 -17.3(12) . . . . ?
N342 Co3 N622 C623 34.8(11) . . . . ?
N431 Co3 N622 C623 168.6(5) . . . . ?
N442 Co3 N622 C623 -113.5(6) . . . . ?
N331 Co3 N622 C623 74.2(6) . . . . ?
N611 Co3 N622 C623 -12.6(5) . . . . ?
N342 Co3 N622 N621 -129.3(10) . . . . ?
N431 Co3 N622 N621 4.6(8) . . . . ?
N442 Co3 N622 N621 82.4(8) . . . . ?
N331 Co3 N622 N621 -89.9(8) . . . . ?
N611 Co3 N622 N621 -176.6(8) . . . . ?
N621 N622 C623 C624 0.0(10) . . . . ?
Co3 N622 C623 C624 -169.3(6) . . . . ?
N621 N622 C623 C612 179.9(7) . . . . ?
Co3 N622 C623 C612 10.6(9) . . . . ?
N611 C612 C623 N622 0.9(11) . . . . ?
C613 C612 C623 N622 -179.6(8) . . . . ?
N611 C612 C623 C624 -179.2(9) . . . . ?
C613 C612 C623 C624 0.3(15) . . . . ?
N622 C623 C624 C625 0.2(11) . . . . ?
C612 C623 C624 C625 -179.7(9) . . . . ?
N622 N621 C625 C624 0.3(11) . . . . ?
C626 N621 C625 C624 -177.5(8) . . . . ?
C623 C624 C625 N621 -0.3(11) . . . . ?
C625 N621 C626 C652 82.5(11) . . . 3_766 ?
N622 N621 C626 C652 -95.1(9) . . . 3_766 ?
N642 Co4 N631 C636 173.1(8) . . . . ?
N542 Co4 N631 C636 -95.3(8) . . . . ?
N531 Co4 N631 C636 -104(8) . . . . ?
N242 Co4 N631 C636 72.4(8) . . . . ?
N231 Co4 N631 C636 -2.9(8) . . . . ?
N642 Co4 N631 C632 0.4(6) . . . . ?
N542 Co4 N631 C632 92.0(6) . . . . ?
N531 Co4 N631 C632 83(8) . . . . ?
N242 Co4 N631 C632 -100.3(6) . . . . ?
N231 Co4 N631 C632 -175.6(6) . . . . ?
C636 N631 C632 C633 2.4(13) . . . . ?
Co4 N631 C632 C633 175.7(7) . . . . ?
C636 N631 C632 C643 -177.6(8) . . . . ?
Co4 N631 C632 C643 -4.2(9) . . . . ?
N631 C632 C633 C634 -2.2(14) . . . . ?
C643 C632 C633 C634 177.8(9) . . . . ?
C632 C633 C634 C635 2.3(15) . . . . ?
C633 C634 C635 C636 -2.7(16) . . . . ?
C632 N631 C636 C635 -2.8(14) . . . . ?
Co4 N631 C636 C635 -175.4(8) . . . . ?
C634 C635 C636 N631 3.0(16) . . . . ?
C645 N641 N642 C643 1.2(9) . . . . ?
C646 N641 N642 C643 -175.3(7) . . . . ?
C645 N641 N642 Co4 -170.7(7) . . . . ?
C646 N641 N642 Co4 12.8(12) . . . . ?
N631 Co4 N642 C643 3.8(6) . . . . ?
N542 Co4 N642 C643 -97.3(6) . . . . ?
N531 Co4 N642 C643 -174.3(5) . . . . ?
N242 Co4 N642 C643 92.5(6) . . . . ?
N231 Co4 N642 C643 43(3) . . . . ?
N631 Co4 N642 N641 175.3(9) . . . . ?
N542 Co4 N642 N641 74.2(8) . . . . ?
N531 Co4 N642 N641 -2.8(8) . . . . ?
N242 Co4 N642 N641 -96.0(8) . . . . ?
N231 Co4 N642 N641 -145(2) . . . . ?
N641 N642 C643 C644 -1.2(9) . . . . ?
Co4 N642 C643 C644 173.2(6) . . . . ?
N641 N642 C643 C632 178.2(7) . . . . ?
Co4 N642 C643 C632 -7.4(9) . . . . ?
N631 C632 C643 N642 7.8(11) . . . . ?
C633 C632 C643 N642 -172.1(8) . . . . ?
N631 C632 C643 C644 -173.0(9) . . . . ?
C633 C632 C643 C644 7.1(14) . . . . ?
N642 C643 C644 C645 0.7(10) . . . . ?
C632 C643 C644 C645 -178.5(9) . . . . ?
C643 C644 C645 N641 0.0(10) . . . . ?
N642 N641 C645 C644 -0.8(10) . . . . ?
C646 N641 C645 C644 175.4(8) . . . . ?
C645 N641 C646 C656 101.8(9) . . . . ?
N642 N641 C646 C656 -82.3(9) . . . . ?
C656 N651 C652 C653 -0.4(11) . . . . ?
C656 N651 C652 C626 176.6(7) . . . 3_766 ?
N651 C652 C653 C654 1.0(12) . . . . ?
C626 C652 C653 C654 -176.0(7) 3_766 . . . ?
C652 C653 C654 C655 -0.7(12) . . . . ?
C653 C654 C655 C656 -0.2(12) . . . . ?
C652 N651 C656 C655 -0.5(11) . . . . ?
C652 N651 C656 C646 179.3(6) . . . . ?
C654 C655 C656 N651 0.8(12) . . . . ?
C654 C655 C656 C646 -178.9(7) . . . . ?
N641 C646 C656 N651 168.0(6) . . . . ?
N641 C646 C656 C655 -12.2(10) . . . . ?
F14 B11 F12 F14 179.997(7) . . . 3_766 ?
F13 B11 F12 F14 123.0(8) . . . 3_766 ?
F13 B11 F12 F14 -57.0(8) 3_766 . . 3_766 ?
F15 B11 F12 F14 -117.9(8) 3_766 . . 3_766 ?
F15 B11 F12 F14 62.1(8) . . . 3_766 ?
F12 B11 F12 F14 -157(14) 3_766 . . 3_766 ?
F14 B11 F12 F13 -123.0(8) 3_766 . . . ?
F14 B11 F12 F13 57.0(8) . . . . ?
F13 B11 F12 F13 179.999(2) 3_766 . . . ?
F15 B11 F12 F13 119.1(8) 3_766 . . . ?
F15 B11 F12 F13 -60.9(8) . . . . ?
F12 B11 F12 F13 80(14) 3_766 . . . ?
F14 B11 F12 F15 117.9(8) 3_766 . . 3_766 ?
F14 B11 F12 F15 -62.1(8) . . . 3_766 ?
F13 B11 F12 F15 -119.1(8) . . . 3_766 ?
F13 B11 F12 F15 60.9(8) 3_766 . . 3_766 ?
F15 B11 F12 F15 179.996(5) . . . 3_766 ?
F12 B11 F12 F15 -39(14) 3_766 . . 3_766 ?
F14 B11 F13 F14 180.001(4) 3_766 . . . ?
F13 B11 F13 F14 102(4) 3_766 . . . ?
F15 B11 F13 F14 56.7(8) 3_766 . . . ?
F15 B11 F13 F14 -123.3(8) . . . . ?
F12 B11 F13 F14 119.9(8) . . . . ?
F12 B11 F13 F14 -60.1(8) 3_766 . . . ?
F14 B11 F13 F15 -56.7(8) 3_766 . . . ?
F14 B11 F13 F15 123.3(8) . . . . ?
F13 B11 F13 F15 -135(4) 3_766 . . . ?
F15 B11 F13 F15 180.003(2) 3_766 . . . ?
F12 B11 F13 F15 -116.8(8) . . . . ?
F12 B11 F13 F15 63.2(8) 3_766 . . . ?
F14 B11 F13 F12 60.1(8) 3_766 . . . ?
F14 B11 F13 F12 -119.9(8) . . . . ?
F13 B11 F13 F12 -18(3) 3_766 . . . ?
F15 B11 F13 F12 -63.2(8) 3_766 . . . ?
F15 B11 F13 F12 116.8(8) . . . . ?
F12 B11 F13 F12 180.003(2) 3_766 . . . ?
F14 F12 F13 B11 -38.6(6) 3_766 . . . ?
F15 F12 F13 B11 44.5(6) 3_766 . . . ?
B11 F12 F13 F14 -43.4(6) . . . . ?
F14 F12 F13 F14 -82.0(9) 3_766 . . . ?
F15 F12 F13 F14 1.1(8) 3_766 . . . ?
B11 F12 F13 F15 48.8(6) . . . . ?
F14 F12 F13 F15 10.2(8) 3_766 . . . ?
F15 F12 F13 F15 93.3(8) 3_766 . . . ?
F14 B11 F14 F13 10(12) 3_766 . . . ?
F13 B11 F14 F13 180.003(3) 3_766 . . . ?
F15 B11 F14 F13 -123.6(8) 3_766 . . . ?
F15 B11 F14 F13 56.4(8) . . . . ?
F12 B11 F14 F13 -59.4(8) . . . . ?
F12 B11 F14 F13 120.6(8) 3_766 . . . ?
F14 B11 F14 F15 134(12) 3_766 . . 3_766 ?
F13 B11 F14 F15 123.6(8) . . . 3_766 ?
F13 B11 F14 F15 -56.4(8) 3_766 . . 3_766 ?
F15 B11 F14 F15 180.001(2) . . . 3_766 ?
F12 B11 F14 F15 64.1(8) . . . 3_766 ?
F12 B11 F14 F15 -115.9(8) 3_766 . . 3_766 ?
F14 B11 F14 F12 -110(12) 3_766 . . 3_766 ?
F13 B11 F14 F12 -120.6(8) . . . 3_766 ?
F13 B11 F14 F12 59.4(8) 3_766 . . 3_766 ?
F15 B11 F14 F12 115.9(8) 3_766 . . 3_766 ?
F15 B11 F14 F12 -64.1(8) . . . 3_766 ?
F12 B11 F14 F12 179.999(6) . . . 3_766 ?
F15 F13 F14 B11 -44.8(6) . . . . ?
F12 F13 F14 B11 46.6(6) . . . . ?
B11 F13 F14 F15 -47.9(7) . . . 3_766 ?
F15 F13 F14 F15 -92.7(9) . . . 3_766 ?
F12 F13 F14 F15 -1.3(9) . . . 3_766 ?
B11 F13 F14 F12 48.8(6) . . . 3_766 ?
F15 F13 F14 F12 4.0(9) . . . 3_766 ?
F12 F13 F14 F12 95.4(8) . . . 3_766 ?
F14 B11 F15 F14 180.002(4) . . . 3_766 ?
F13 B11 F15 F14 -125.1(8) . . . 3_766 ?
F13 B11 F15 F14 54.9(8) 3_766 . . 3_766 ?
F15 B11 F15 F14 19(7) 3_766 . . 3_766 ?
F12 B11 F15 F14 -63.4(8) . . . 3_766 ?
F12 B11 F15 F14 116.6(8) 3_766 . . 3_766 ?
F14 B11 F15 F13 125.1(8) 3_766 . . . ?
F14 B11 F15 F13 -54.9(8) . . . . ?
F13 B11 F15 F13 179.998(2) 3_766 . . . ?
F15 B11 F15 F13 144(7) 3_766 . . . ?
F12 B11 F15 F13 61.7(7) . . . . ?
F12 B11 F15 F13 -118.3(7) 3_766 . . . ?
F14 B11 F15 F12 -116.6(8) 3_766 . . 3_766 ?
F14 B11 F15 F12 63.4(8) . . . 3_766 ?
F13 B11 F15 F12 118.3(8) . . . 3_766 ?
F13 B11 F15 F12 -61.7(8) 3_766 . . 3_766 ?
F15 B11 F15 F12 -97(7) 3_766 . . 3_766 ?
F12 B11 F15 F12 179.998(5) . . . 3_766 ?
F14 F13 F15 B11 41.5(6) . . . . ?
F12 F13 F15 B11 -48.4(6) . . . . ?
B11 F13 F15 F14 38.0(6) . . . 3_766 ?
F14 F13 F15 F14 79.5(10) . . . 3_766 ?
F12 F13 F15 F14 -10.4(8) . . . 3_766 ?
B11 F13 F15 F12 -45.2(6) . . . 3_766 ?
F14 F13 F15 F12 -3.7(8) . . . 3_766 ?
F12 F13 F15 F12 -93.6(8) . . . 3_766 ?
